data_7103370
loop_
_publ_author_name
'Yoon, Il'
'Miljani\'c, Ognjen S'
'Ben\'itez, Diego'
'Khan, Saeed I'
'Stoddart, J Fraser'

_publ_section_title
;
 An interdigitated functionally rigid [2]rotaxane.
;
_journal_issue 38
_journal_name_full 'Chemical communications (Cambridge, England)'
_journal_page_first 4561
_journal_page_last 4563
_journal_paper_doi 10.1039/b808005d
_journal_year 2008
_chemical_formula_moiety 'C56 H62 O6, C36 H32 N4, 4(F6 P),5(C2 H3 N)'
_chemical_formula_sum 'C102 H109 F24 N9 O6 P4'
_chemical_formula_weight 2136.86
_chemical_name_systematic
;
?
;
_space_group_IT_number 2
_symmetry_cell_setting triclinic
_symmetry_space_group_name_Hall '-P 1'
_symmetry_space_group_name_H-M 'P -1'
_atom_sites_solution_hydrogens geom
_atom_sites_solution_primary direct
_atom_sites_solution_secondary difmap
_audit_creation_method SHELXTL
_cell_angle_alpha 90.064(2)
_cell_angle_beta 99.6280(10)
_cell_angle_gamma 110.5490(10)
_cell_formula_units_Z 2
_cell_length_a 12.7352(2)
_cell_length_b 14.0183(3)
_cell_length_c 31.6155(6)
_cell_measurement_reflns_used 9707
_cell_measurement_temperature 100(2)
_cell_measurement_theta_max 59.11
_cell_measurement_theta_min 2.84
_cell_volume 5199.66(17)
_computing_cell_refinement 'Bruker SMART'
_computing_data_collection 'Bruker SMART'
_computing_data_reduction 'Bruker SAINT'
_computing_molecular_graphics 'Bruker SHELXTL'
_computing_publication_material 'Bruker SHELXTL'
_computing_structure_refinement 'SHELXL-97 (Sheldrick, 1997)'
_computing_structure_solution 'SHELXS-97 (Sheldrick, 1990)'
_diffrn_ambient_temperature 100(2)
_diffrn_measured_fraction_theta_full 0.948
_diffrn_measured_fraction_theta_max 0.948
_diffrn_measurement_device_type 'CCD area detector'
_diffrn_measurement_method 'phi and omega scans'
_diffrn_radiation_monochromator graphite
_diffrn_radiation_source 'fine-focus sealed tube'
_diffrn_radiation_type CuK\a
_diffrn_radiation_wavelength 1.54178
_diffrn_reflns_av_R_equivalents 0.1499
_diffrn_reflns_av_sigmaI/netI 0.1505
_diffrn_reflns_limit_h_max 14
_diffrn_reflns_limit_h_min -14
_diffrn_reflns_limit_k_max 15
_diffrn_reflns_limit_k_min -15
_diffrn_reflns_limit_l_max 35
_diffrn_reflns_limit_l_min 0
_diffrn_reflns_number 67667
_diffrn_reflns_theta_full 61.31
_diffrn_reflns_theta_max 61.31
_diffrn_reflns_theta_min 2.84
_exptl_absorpt_coefficient_mu 1.542
_exptl_absorpt_correction_T_max 0.9698
_exptl_absorpt_correction_T_min 0.8126
_exptl_absorpt_correction_type multi-scan
_exptl_absorpt_process_details 'Sadabs (Bruker)'
_exptl_crystal_colour red
_exptl_crystal_density_diffrn 1.365
_exptl_crystal_density_method 'not measured'
_exptl_crystal_description needle
_exptl_crystal_F_000 2216
_exptl_crystal_size_max 0.10
_exptl_crystal_size_mid 0.10
_exptl_crystal_size_min 0.02
_refine_diff_density_max 0.848
_refine_diff_density_min -0.409
_refine_diff_density_rms 0.098
_refine_ls_extinction_coef 0.00139(13)
_refine_ls_extinction_expression Fc^*^=kFc[1+0.001xFc^2^\l^3^/sin(2\q)]^-1/4^
_refine_ls_extinction_method SHELXL
_refine_ls_goodness_of_fit_ref 0.841
_refine_ls_hydrogen_treatment constr
_refine_ls_matrix_type full
_refine_ls_number_parameters 1357
_refine_ls_number_reflns 15208
_refine_ls_number_restraints 588
_refine_ls_restrained_S_all 0.860
_refine_ls_R_factor_all 0.1794
_refine_ls_R_factor_gt 0.0911
_refine_ls_shift/su_max 0.051
_refine_ls_shift/su_mean 0.001
_refine_ls_structure_factor_coef Fsqd
_refine_ls_weighting_details 'calc w=1/[\s^2^(Fo^2^)+(0.1474P)^2^+0.0000P] where P=(Fo^2^+2Fc^2^)/3'
_refine_ls_weighting_scheme calc
_refine_ls_wR_factor_gt 0.2275
_refine_ls_wR_factor_ref 0.2640
_reflns_number_gt 5646
_reflns_number_total 15208
_reflns_threshold_expression >2sigma(I)
_cod_data_source_file b808005d.txt
_cod_data_source_block 14PF6
_cod_depositor_comments
;
The following automatic conversions were performed:
'_symmetry_cell_setting' value 'Triclinic' changed to 'triclinic'
according to '/home/saulius/struct/CIF-dictionaries/cif_core.dic'
dictionary named 'cif_core.dic' version 2.4.1 from 2010-06-29.

Automatic conversion script
Id: cif_fix_enum 1527 2010-12-29 10:47:43Z saulius 
;
_cod_database_code 7103370

loop_
_symmetry_equiv_pos_as_xyz
'x, y, z'
'-x, -y, -z'

loop_
_atom_site_label
_atom_site_type_symbol
_atom_site_fract_x
_atom_site_fract_y
_atom_site_fract_z
_atom_site_U_iso_or_equiv
_atom_site_adp_type
_atom_site_occupancy
_atom_site_symmetry_multiplicity
_atom_site_calc_flag
_atom_site_refinement_flags
_atom_site_disorder_assembly
_atom_site_disorder_group
N1 N 0.2123(5) 0.2673(4) 0.27674(19) 0.0550(15) Uani 1 1 d . . .
N2 N -0.1736(5) -0.0310(4) 0.09966(18) 0.0517(15) Uani 1 1 d . . .
N3 N -0.3005(5) 0.3473(4) 0.0353(2) 0.0582(16) Uani 1 1 d . . .
N4 N 0.0916(5) 0.6505(4) 0.20863(17) 0.0509(14) Uani 1 1 d . . .
C1 C 0.1786(6) 0.6973(5) 0.2481(2) 0.0588(19) Uani 1 1 d . . .
H1A H 0.1454 0.7257 0.2680 0.065 Uiso 1 1 calc R . .
H1B H 0.2426 0.7521 0.2404 0.065 Uiso 1 1 calc R . .
C2 C 0.2184(5) 0.6169(5) 0.2688(2) 0.0511(18) Uani 1 1 d . . .
C3 C 0.1599(5) 0.5570(5) 0.2989(2) 0.0518(18) Uani 1 1 d . . .
H3 H 0.1036 0.5736 0.3090 0.057 Uiso 1 1 calc R . .
C4 C 0.1852(5) 0.4733(5) 0.3137(2) 0.0508(18) Uani 1 1 d . . .
H4 H 0.1454 0.4338 0.3335 0.056 Uiso 1 1 calc R . .
C5 C 0.2697(5) 0.4480(5) 0.2992(2) 0.0507(18) Uani 1 1 d . . .
C6 C 0.3329(6) 0.5112(6) 0.2712(2) 0.060(2) Uani 1 1 d . . .
H6 H 0.3923 0.4970 0.2625 0.066 Uiso 1 1 calc R . .
C7 C 0.3077(5) 0.5941(6) 0.2565(2) 0.059(2) Uani 1 1 d . . .
H7 H 0.3509 0.6358 0.2381 0.065 Uiso 1 1 calc R . .
C8 C 0.2862(6) 0.3491(5) 0.3101(2) 0.0572(19) Uani 1 1 d . . .
H8A H 0.3655 0.3570 0.3113 0.063 Uiso 1 1 calc R . .
H8B H 0.2665 0.3306 0.3381 0.063 Uiso 1 1 calc R . .
C9 C 0.2541(6) 0.2418(5) 0.2435(2) 0.0558(19) Uani 1 1 d . . .
H9 H 0.3320 0.2688 0.2432 0.061 Uiso 1 1 calc R . .
C10 C 0.1821(6) 0.1764(5) 0.2104(2) 0.0563(19) Uani 1 1 d . . .
H10 H 0.2120 0.1585 0.1880 0.062 Uiso 1 1 calc R . .
C11 C 0.0640(6) 0.1356(5) 0.2094(2) 0.0484(17) Uani 1 1 d . . .
C12 C 0.0237(6) 0.1599(5) 0.2453(2) 0.0537(18) Uani 1 1 d . . .
H12 H -0.0533 0.1311 0.2469 0.059 Uiso 1 1 calc R . .
C13 C 0.0989(6) 0.2265(5) 0.2779(2) 0.0557(19) Uani 1 1 d . . .
H13 H 0.0718 0.2439 0.3012 0.061 Uiso 1 1 calc R . .
C14 C -0.0175(6) 0.0738(5) 0.1718(2) 0.0475(17) Uani 1 1 d . . .
C15 C 0.0142(6) 0.0722(5) 0.1318(2) 0.0524(18) Uani 1 1 d . . .
H15 H 0.0895 0.1069 0.1290 0.058 Uiso 1 1 calc R . .
C16 C -0.0634(6) 0.0205(5) 0.0968(2) 0.0527(19) Uani 1 1 d . . .
H16 H -0.0402 0.0206 0.0704 0.058 Uiso 1 1 calc R . .
C17 C -0.2085(6) -0.0329(5) 0.1376(2) 0.0525(18) Uani 1 1 d . . .
H17 H -0.2843 -0.0689 0.1395 0.058 Uiso 1 1 calc R . .
C18 C -0.1328(6) 0.0182(5) 0.1737(2) 0.0512(18) Uani 1 1 d . . .
H18 H -0.1580 0.0161 0.1998 0.056 Uiso 1 1 calc R . .
C19 C -0.2604(6) -0.0795(5) 0.0599(2) 0.0562(19) Uani 1 1 d . . .
H19A H -0.2257 -0.1058 0.0398 0.062 Uiso 1 1 calc R . .
H19B H -0.3230 -0.1360 0.0675 0.062 Uiso 1 1 calc R . .
C20 C -0.3041(6) -0.0008(5) 0.0394(2) 0.0513(18) Uani 1 1 d . . .
C21 C -0.3931(5) 0.0206(5) 0.0541(2) 0.0507(18) Uani 1 1 d . . .
H21 H -0.4329 -0.0213 0.0733 0.056 Uiso 1 1 calc R . .
C22 C -0.4208(6) 0.1025(5) 0.0403(2) 0.0537(18) Uani 1 1 d . . .
H22 H -0.4789 0.1162 0.0504 0.059 Uiso 1 1 calc R . .
C23 C -0.3629(6) 0.1654(5) 0.0113(2) 0.0537(18) Uani 1 1 d . . .
C24 C -0.2808(6) 0.1400(6) -0.0060(2) 0.0595(19) Uani 1 1 d . . .
H24 H -0.2459 0.1782 -0.0272 0.065 Uiso 1 1 calc R . .
C25 C -0.2525(6) 0.0583(5) 0.0085(2) 0.0583(19) Uani 1 1 d . . .
H25 H -0.1972 0.0425 -0.0028 0.064 Uiso 1 1 calc R . .
C26 C -0.3795(6) 0.2650(5) 0.0020(2) 0.069(2) Uani 1 1 d . . .
H26A H -0.4580 0.2576 0.0024 0.076 Uiso 1 1 calc R . .
H26B H -0.3635 0.2840 -0.0264 0.076 Uiso 1 1 calc R . .
C27 C -0.1909(7) 0.3904(6) 0.0320(2) 0.066(2) Uani 1 1 d . . .
H27 H -0.1661 0.3742 0.0078 0.073 Uiso 1 1 calc R . .
C28 C -0.1139(6) 0.4586(5) 0.0639(2) 0.0575(19) Uani 1 1 d . . .
H28 H -0.0386 0.4904 0.0604 0.063 Uiso 1 1 calc R . .
C29 C -0.1477(6) 0.4800(5) 0.1009(2) 0.0522(18) Uani 1 1 d . . .
C30 C -0.2630(7) 0.4359(6) 0.1020(2) 0.062(2) Uani 1 1 d . . .
H30 H -0.2903 0.4516 0.1256 0.068 Uiso 1 1 calc R . .
C31 C -0.3386(7) 0.3693(6) 0.0693(3) 0.065(2) Uani 1 1 d . . .
H31 H -0.4155 0.3402 0.0710 0.072 Uiso 1 1 calc R . .
C32 C -0.0655(6) 0.5441(5) 0.1377(2) 0.0529(18) Uani 1 1 d . . .
C33 C 0.0476(6) 0.5995(5) 0.1352(2) 0.0521(18) Uani 1 1 d . . .
H33 H 0.0715 0.6015 0.1089 0.057 Uiso 1 1 calc R . .
C34 C 0.1235(6) 0.6503(5) 0.1703(2) 0.0539(18) Uani 1 1 d . . .
H34 H 0.1989 0.6857 0.1678 0.059 Uiso 1 1 calc R . .
C35 C -0.0180(6) 0.6004(5) 0.2128(2) 0.0556(19) Uani 1 1 d . . .
H35 H -0.0398 0.6022 0.2393 0.061 Uiso 1 1 calc R . .
C36 C -0.0971(6) 0.5470(5) 0.1780(2) 0.0522(18) Uani 1 1 d . . .
H36 H -0.1721 0.5124 0.1811 0.057 Uiso 1 1 calc R . .
O1 O 0.2701(3) 0.1048(3) -0.40026(13) 0.0539(12) Uani 1 1 d . . .
O2 O 0.1734(4) 0.1674(3) -0.33297(14) 0.0595(13) Uani 1 1 d . . .
O3 O 0.0870(4) 0.1745(3) -0.23132(15) 0.0574(13) Uani 1 1 d . . .
O4 O -0.0947(3) 0.3406(3) 0.24298(14) 0.0501(12) Uani 1 1 d . . .
O5 O -0.0595(3) 0.2827(3) 0.32950(14) 0.0541(12) Uani 1 1 d . . .
O6 O 0.0832(4) 0.4087(3) 0.39994(14) 0.0538(12) Uani 1 1 d . . .
C37 C 0.3018(6) 0.0486(5) -0.4668(2) 0.0544(19) Uani 1 1 d . . .
C38 C 0.3722(6) 0.0672(6) -0.4984(2) 0.064(2) Uani 1 1 d . . .
H38 H 0.3529 0.0194 -0.5215 0.070 Uiso 1 1 calc R . .
C39 C 0.4677(7) 0.1532(7) -0.4962(3) 0.072(2) Uani 1 1 d . . .
H39 H 0.5117 0.1642 -0.5177 0.079 Uiso 1 1 calc R . .
C40 C 0.4974(6) 0.2229(7) -0.4616(3) 0.074(2) Uani 1 1 d . . .
H40 H 0.5626 0.2809 -0.4597 0.081 Uiso 1 1 calc R . .
C41 C 0.4316(6) 0.2087(6) -0.4290(2) 0.060(2) Uani 1 1 d . . .
C42 C 0.3369(6) 0.1226(6) -0.4331(2) 0.0511(18) Uani 1 1 d . . .
C43 C 0.1837(6) 0.1488(6) -0.4075(2) 0.0580(19) Uani 1 1 d . . .
H43A H 0.1378 0.1263 -0.4359 0.064 Uiso 1 1 calc R . .
H43B H 0.2183 0.2227 -0.4059 0.064 Uiso 1 1 calc R . .
C44 C 0.1099(6) 0.1159(6) -0.3738(2) 0.062(2) Uani 1 1 d . . .
H44A H 0.0419 0.1328 -0.3816 0.068 Uiso 1 1 calc R . .
H44B H 0.0868 0.0426 -0.3718 0.068 Uiso 1 1 calc R . .
C45 C 0.1012(6) 0.1431(6) -0.3011(2) 0.061(2) Uani 1 1 d . . .
H45A H 0.0718 0.0699 -0.2985 0.067 Uiso 1 1 calc R . .
H45B H 0.0372 0.1655 -0.3094 0.067 Uiso 1 1 calc R . .
C46 C 0.1701(5) 0.1962(5) -0.2592(2) 0.0559(19) Uani 1 1 d . . .
H46A H 0.2293 0.1690 -0.2488 0.061 Uiso 1 1 calc R . .
H46B H 0.2049 0.2690 -0.2618 0.061 Uiso 1 1 calc R . .
C47 C 0.1230(6) 0.2094(5) -0.1890(2) 0.0466(17) Uani 1 1 d . . .
C48 C 0.2309(6) 0.2688(5) -0.1710(2) 0.0518(18) Uani 1 1 d . . .
H48 H 0.2879 0.2887 -0.1875 0.057 Uiso 1 1 calc R . .
C49 C 0.2557(6) 0.2999(5) -0.1274(2) 0.0571(19) Uani 1 1 d . . .
H49 H 0.3303 0.3394 -0.1152 0.063 Uiso 1 1 calc R . .
C50 C 0.1734(6) 0.2739(5) -0.1018(2) 0.0515(18) Uani 1 1 d . . .
H50 H 0.1917 0.2964 -0.0729 0.057 Uiso 1 1 calc R . .
C51 C 0.0590(5) 0.2115(5) -0.1208(2) 0.0469(17) Uani 1 1 d . . .
C52 C 0.0323(5) 0.1811(5) -0.1646(2) 0.0429(16) Uani 1 1 d . . .
C53 C -0.0819(5) 0.1197(5) -0.1837(2) 0.0483(17) Uani 1 1 d . . .
H53 H -0.0991 0.0982 -0.2127 0.053 Uiso 1 1 calc R . .
C54 C -0.1658(6) 0.0927(5) -0.1591(2) 0.0544(19) Uani 1 1 d . . .
H54 H -0.2404 0.0542 -0.1717 0.060 Uiso 1 1 calc R . .
C55 C -0.1402(6) 0.1224(5) -0.1157(2) 0.0547(19) Uani 1 1 d . . .
H55 H -0.1982 0.1021 -0.0996 0.060 Uiso 1 1 calc R . .
C56 C -0.0309(6) 0.1816(5) -0.0955(2) 0.0513(18) Uani 1 1 d . . .
C57 C -0.0098(6) 0.2106(5) -0.0510(3) 0.0563(19) Uani 1 1 d . . .
C58 C 0.0015(5) 0.2329(5) -0.0135(3) 0.0560(19) Uani 1 1 d . . .
C59 C 0.0110(6) 0.2573(5) 0.0301(3) 0.062(2) Uani 1 1 d . . .
C60 C 0.0172(6) 0.2778(5) 0.0672(3) 0.0544(19) Uani 1 1 d . . .
C61 C 0.0353(6) 0.3085(5) 0.1111(2) 0.0490(17) Uani 1 1 d . . .
C62 C 0.1442(6) 0.3636(5) 0.1319(2) 0.0557(19) Uani 1 1 d . . .
H62 H 0.2045 0.3741 0.1173 0.061 Uiso 1 1 calc R . .
C63 C 0.1667(6) 0.4041(5) 0.1740(2) 0.0524(18) Uani 1 1 d . . .
H63 H 0.2410 0.4431 0.1867 0.058 Uiso 1 1 calc R . .
C64 C 0.0792(6) 0.3869(5) 0.1972(2) 0.0499(17) Uani 1 1 d . . .
H64 H 0.0946 0.4146 0.2253 0.055 Uiso 1 1 calc R . .
C65 C -0.0343(5) 0.3265(5) 0.1778(2) 0.0454(17) Uani 1 1 d . . .
C66 C -0.0585(5) 0.2871(5) 0.1343(2) 0.0452(17) Uani 1 1 d . . .
C67 C -0.1719(5) 0.2262(5) 0.1154(2) 0.0471(17) Uani 1 1 d . . .
H67 H -0.1884 0.2002 0.0870 0.052 Uiso 1 1 calc R . .
C68 C -0.2565(5) 0.2061(5) 0.1391(2) 0.0513(18) Uani 1 1 d . . .
H68 H -0.3305 0.1662 0.1265 0.056 Uiso 1 1 calc R . .
C69 C -0.2355(6) 0.2437(5) 0.1821(2) 0.0516(18) Uani 1 1 d . . .
H69 H -0.2949 0.2287 0.1975 0.057 Uiso 1 1 calc R . .
C70 C -0.1262(6) 0.3029(5) 0.2013(2) 0.0464(17) Uani 1 1 d . . .
C71 C -0.1821(5) 0.3119(5) 0.2693(2) 0.0518(18) Uani 1 1 d . . .
H71A H -0.2226 0.2387 0.2660 0.057 Uiso 1 1 calc R . .
H71B H -0.2365 0.3454 0.2605 0.057 Uiso 1 1 calc R . .
C72 C -0.1270(5) 0.3433(5) 0.3152(2) 0.0538(18) Uani 1 1 d . . .
H72A H -0.0791 0.4150 0.3179 0.059 Uiso 1 1 calc R . .
H72B H -0.1849 0.3338 0.3328 0.059 Uiso 1 1 calc R . .
C73 C -0.0661(6) 0.2509(6) 0.3726(2) 0.060(2) Uani 1 1 d . . .
H73A H -0.0202 0.2086 0.3795 0.066 Uiso 1 1 calc R . .
H73B H -0.1444 0.2095 0.3739 0.066 Uiso 1 1 calc R . .
C74 C -0.0257(6) 0.3395(5) 0.4059(2) 0.063(2) Uani 1 1 d . . .
H74A H -0.0800 0.3744 0.4031 0.069 Uiso 1 1 calc R . .
H74B H -0.0199 0.3148 0.4346 0.069 Uiso 1 1 calc R . .
C75 C 0.1511(6) 0.4650(6) 0.4372(2) 0.0532(18) Uani 1 1 d . . .
C76 C 0.2306(6) 0.4283(6) 0.4602(2) 0.0579(19) Uani 1 1 d . . .
C77 C 0.2997(7) 0.4862(7) 0.4972(3) 0.074(2) Uani 1 1 d . . .
H77 H 0.3533 0.4633 0.5132 0.082 Uiso 1 1 calc R . .
C78 C 0.2908(7) 0.5749(8) 0.5106(3) 0.084(3) Uani 1 1 d . . .
H78 H 0.3368 0.6111 0.5357 0.092 Uiso 1 1 calc R . .
C79 C 0.2139(7) 0.6103(6) 0.4870(3) 0.075(2) Uani 1 1 d . . .
H79 H 0.2084 0.6710 0.4963 0.082 Uiso 1 1 calc R . .
C80 C 0.1430(6) 0.5581(6) 0.4491(2) 0.0591(19) Uani 1 1 d . . .
C81 C 0.4693(8) 0.2835(8) -0.3905(3) 0.109(2) Uani 1 1 d . . .
H81 H 0.4111 0.2607 -0.3723 0.120 Uiso 1 1 calc R . .
C82 C 0.2008(7) -0.0469(6) -0.4696(2) 0.068(2) Uani 1 1 d . . .
H82 H 0.1593 -0.0412 -0.4469 0.074 Uiso 1 1 calc R . .
C83 C 0.2416(6) 0.3301(6) 0.4469(3) 0.067(2) Uani 1 1 d . . .
H83 H 0.1930 0.3070 0.4187 0.074 Uiso 1 1 calc R . .
C84 C 0.0586(6) 0.5994(6) 0.4214(3) 0.071(2) Uani 1 1 d . . .
H84 H 0.0195 0.5515 0.3963 0.078 Uiso 1 1 calc R . .
C85 C 0.2407(7) -0.1374(6) -0.4609(3) 0.096(3) Uani 1 1 d . . .
H85A H 0.2861 -0.1420 -0.4816 0.105 Uiso 1 1 calc R . .
H85B H 0.1756 -0.1993 -0.4630 0.105 Uiso 1 1 calc R . .
H85C H 0.2854 -0.1275 -0.4325 0.105 Uiso 1 1 calc R . .
C86 C 0.1195(7) -0.0661(6) -0.5119(3) 0.094(3) Uani 1 1 d . . .
H86A H 0.0908 -0.0114 -0.5159 0.103 Uiso 1 1 calc R . .
H86B H 0.0572 -0.1294 -0.5119 0.103 Uiso 1 1 calc R . .
H86C H 0.1588 -0.0699 -0.5349 0.103 Uiso 1 1 calc R . .
C87 C 0.4816(8) 0.3943(7) -0.4019(3) 0.109(2) Uani 1 1 d . . .
H87A H 0.5370 0.4183 -0.4203 0.120 Uiso 1 1 calc R . .
H87B H 0.5059 0.4378 -0.3759 0.120 Uiso 1 1 calc R . .
H87C H 0.4094 0.3951 -0.4163 0.120 Uiso 1 1 calc R . .
C88 C 0.3631(7) 0.3422(7) 0.4416(3) 0.095(3) Uani 1 1 d . . .
H88A H 0.3857 0.3884 0.4197 0.104 Uiso 1 1 calc R . .
H88B H 0.3652 0.2769 0.4336 0.104 Uiso 1 1 calc R . .
H88C H 0.4144 0.3688 0.4683 0.104 Uiso 1 1 calc R . .
C89 C 0.1976(7) 0.2473(6) 0.4770(3) 0.103(3) Uani 1 1 d . . .
H89A H 0.2406 0.2686 0.5055 0.113 Uiso 1 1 calc R . .
H89B H 0.2055 0.1856 0.4674 0.113 Uiso 1 1 calc R . .
H89C H 0.1187 0.2353 0.4772 0.113 Uiso 1 1 calc R . .
C90 C 0.1211(7) 0.7016(6) 0.4058(3) 0.089(3) Uani 1 1 d . . .
H90A H 0.1607 0.7494 0.4300 0.098 Uiso 1 1 calc R . .
H90B H 0.0674 0.7256 0.3883 0.098 Uiso 1 1 calc R . .
H90C H 0.1748 0.6949 0.3891 0.098 Uiso 1 1 calc R . .
C91 C -0.0317(7) 0.6070(7) 0.4467(3) 0.103(3) Uani 1 1 d . . .
H91A H -0.0774 0.5399 0.4531 0.114 Uiso 1 1 calc R . .
H91B H -0.0795 0.6378 0.4297 0.114 Uiso 1 1 calc R . .
H91C H 0.0054 0.6480 0.4729 0.114 Uiso 1 1 calc R . .
C92 C 0.5797(7) 0.2820(7) -0.3646(3) 0.109(2) Uani 1 1 d . . .
H92A H 0.5726 0.2128 -0.3592 0.120 Uiso 1 1 calc R . .
H92B H 0.5962 0.3209 -0.3377 0.120 Uiso 1 1 calc R . .
H92C H 0.6405 0.3113 -0.3803 0.120 Uiso 1 1 calc R . .
P1 P 0.55678(12) 0.24984(13) 0.35783(5) 0.0681(6) Uani 1 1 d D . .
F1 F 0.5811(2) 0.14885(19) 0.34863(9) 0.1121(17) Uani 1 1 d D . .
F2 F 0.5324(2) 0.35092(18) 0.36699(9) 0.0889(14) Uani 1 1 d D . .
F3 F 0.68137(19) 0.2995(2) 0.38545(8) 0.0952(16) Uani 1 1 d D . .
F4 F 0.43219(19) 0.2003(2) 0.33016(8) 0.0886(14) Uani 1 1 d D . .
F5 F 0.6039(2) 0.2951(2) 0.31585(7) 0.0954(15) Uani 1 1 d D . .
F6 F 0.5096(2) 0.2047(2) 0.39978(8) 0.1003(16) Uani 1 1 d D . .
P2 P 0.5568(7) 0.4515(6) 0.2064(2) 0.0635(19) Uani 0.63 1 d PD A 1
F7 F 0.5741(10) 0.3484(7) 0.1953(4) 0.101(3) Uani 0.63 1 d PD A 1
F8 F 0.5416(10) 0.5532(7) 0.2203(4) 0.101(3) Uani 0.63 1 d PD A 1
F9 F 0.6882(8) 0.5001(9) 0.2282(3) 0.092(3) Uani 0.63 1 d PD A 1
F10 F 0.4258(8) 0.4041(10) 0.1839(4) 0.087(4) Uani 0.63 1 d PD A 1
F11 F 0.5897(7) 0.4986(7) 0.1624(3) 0.071(2) Uani 0.63 1 d PD A 1
F12 F 0.5222(8) 0.4075(8) 0.2501(3) 0.071(2) Uani 0.63 1 d PD A 1
P2A P 0.5337(12) 0.4181(12) 0.1926(5) 0.089(5) Uani 0.37 1 d PD B 2
F7A F 0.518(2) 0.5225(15) 0.2044(7) 0.133(6) Uani 0.37 1 d PD B 2
F8A F 0.5488(17) 0.3164(14) 0.1777(6) 0.133(6) Uani 0.37 1 d PD B 2
F9A F 0.6683(12) 0.4615(18) 0.2089(7) 0.127(8) Uani 0.37 1 d PD B 2
F10A F 0.3988(14) 0.371(2) 0.1759(9) 0.127(8) Uani 0.37 1 d PD B 2
F11A F 0.5543(15) 0.4554(16) 0.1473(5) 0.133(6) Uani 0.37 1 d PD B 2
F12A F 0.5158(19) 0.3787(19) 0.2380(6) 0.133(6) Uani 0.37 1 d PD B 2
P3 P 0.4664(2) 0.8359(2) 0.15989(9) 0.1029(10) Uani 1 1 d DU . .
F13 F 0.4068(4) 0.8561(5) 0.19749(17) 0.1235(15) Uani 1 1 d DU C .
F14 F 0.5229(4) 0.8126(5) 0.12153(17) 0.1235(15) Uani 1 1 d DU C .
F15 F 0.5784(8) 0.8440(12) 0.1910(3) 0.121(3) Uani 0.54 1 d PDU C 1
F16 F 0.3492(8) 0.8042(11) 0.1239(3) 0.121(3) Uani 0.54 1 d PDU C 1
F17 F 0.5032(12) 0.9426(7) 0.1470(4) 0.118(3) Uani 0.54 1 d PDU C 1
F18 F 0.4208(11) 0.7117(6) 0.1668(4) 0.118(3) Uani 0.54 1 d PDU C 1
F15A F 0.5812(9) 0.9391(10) 0.1793(5) 0.146(5) Uani 0.46 1 d PDU C 2
F16A F 0.3536(10) 0.7569(11) 0.1478(5) 0.146(5) Uani 0.46 1 d PDU C 2
F17A F 0.4210(12) 0.9225(11) 0.1366(5) 0.147(5) Uani 0.46 1 d PDU C 2
F18A F 0.5169(13) 0.7747(13) 0.1922(5) 0.147(5) Uani 0.46 1 d PDU C 2
P4 P 0.3087(4) 0.1691(3) 0.07877(14) 0.0727(13) Uani 0.50 1 d PDU D 1
F19 F 0.2837(8) 0.2680(7) 0.0752(3) 0.113(2) Uani 0.50 1 d PDU D 1
F20 F 0.3352(8) 0.0673(7) 0.0810(3) 0.113(2) Uani 0.50 1 d PDU D 1
F21 F 0.4376(6) 0.2276(6) 0.0992(3) 0.0755(18) Uani 0.50 1 d PDU D 1
F22 F 0.1801(6) 0.1074(6) 0.0563(3) 0.0755(18) Uani 0.50 1 d PDU D 1
F23 F 0.3461(7) 0.1834(7) 0.0329(3) 0.101(2) Uani 0.50 1 d PDU D 1
F24 F 0.2792(7) 0.1590(7) 0.1240(3) 0.101(2) Uani 0.50 1 d PDU D 1
P5 P 0.4016(5) 0.4194(5) 0.00693(18) 0.112(2) Uani 0.50 1 d PDU . 2
F25 F 0.3836(12) 0.4442(10) -0.0421(3) 0.164(4) Uani 0.50 1 d PDU E 2
F26 F 0.4300(11) 0.3989(10) 0.0556(3) 0.164(4) Uani 0.50 1 d PDU F 2
F27 F 0.3841(10) 0.3092(7) -0.0089(4) 0.146(4) Uani 0.50 1 d PDU G 2
F28 F 0.4245(11) 0.5377(8) 0.0191(4) 0.146(4) Uani 0.50 1 d PDU . 2
F29 F 0.2768(8) 0.3992(10) 0.0084(4) 0.163(4) Uani 0.50 1 d PDU H 2
F30 F 0.5298(9) 0.4513(12) 0.0039(5) 0.163(4) Uani 0.50 1 d PDU . 2
N5 N 0.9094(6) 0.6116(6) 0.3095(2) 0.088(2) Uani 1 1 d U . .
C93 C 0.8225(8) 0.5870(6) 0.3206(3) 0.076(2) Uani 1 1 d U . .
C94 C 0.7142(7) 0.5580(7) 0.3338(3) 0.104(3) Uani 1 1 d U . .
H94A H 0.6995 0.6182 0.3410 0.115 Uiso 1 1 calc R . .
H94B H 0.7146 0.5184 0.3585 0.115 Uiso 1 1 calc R . .
H94C H 0.6557 0.5181 0.3108 0.115 Uiso 1 1 calc R . .
N6 N 0.7653(6) 1.0372(5) 0.2673(2) 0.091(2) Uani 1 1 d U . .
C95 C 0.6932(7) 0.9900(6) 0.2844(3) 0.070(2) Uani 1 1 d U . .
C96 C 0.5996(6) 0.9289(7) 0.3050(3) 0.093(3) Uani 1 1 d U . .
H96A H 0.5774 0.9730 0.3219 0.103 Uiso 1 1 calc R . .
H96B H 0.6238 0.8831 0.3233 0.103 Uiso 1 1 calc R . .
H96C H 0.5360 0.8902 0.2834 0.103 Uiso 1 1 calc R . .
N7 N 0.2039(6) 0.5706(7) 0.0656(3) 0.125(2) Uani 1 1 d U . .
C97 C 0.2849(8) 0.5649(9) 0.0814(3) 0.125(2) Uani 1 1 d U . .
C98 C 0.3932(7) 0.5543(8) 0.1012(3) 0.125(2) Uani 1 1 d U . .
H98A H 0.3995 0.5564 0.1319 0.138 Uiso 1 1 calc R . .
H98B H 0.4557 0.6093 0.0934 0.138 Uiso 1 1 calc R . .
H98C H 0.3949 0.4904 0.0911 0.138 Uiso 1 1 calc R . .
N8 N 0.1473(9) 0.1135(8) 0.3613(3) 0.128(3) Uani 1 1 d U . .
C99 C 0.2734(10) 0.0013(8) 0.3719(4) 0.136(4) Uani 1 1 d U . .
H99A H 0.3461 0.0414 0.3885 0.150 Uiso 1 1 calc R . .
H99B H 0.2839 -0.0209 0.3447 0.150 Uiso 1 1 calc R . .
H99C H 0.2376 -0.0571 0.3871 0.150 Uiso 1 1 calc R . .
C100 C 0.2013(11) 0.0631(9) 0.3648(4) 0.110(4) Uani 1 1 d U . .
N9 N 0.3055(9) -0.0236(9) 0.2651(3) 0.146(4) Uani 1 1 d U . .
C101 C 0.4753(8) 0.1078(7) 0.2343(3) 0.115(4) Uani 1 1 d U . .
H10A H 0.5132 0.1667 0.2540 0.127 Uiso 1 1 calc R . .
H10B H 0.4458 0.1282 0.2073 0.127 Uiso 1 1 calc R . .
H10C H 0.5285 0.0758 0.2300 0.127 Uiso 1 1 calc R . .
C102 C 0.3828(11) 0.0365(10) 0.2517(4) 0.112(4) Uani 1 1 d U . .

loop_
_atom_site_aniso_label
_atom_site_aniso_U_11
_atom_site_aniso_U_22
_atom_site_aniso_U_33
_atom_site_aniso_U_23
_atom_site_aniso_U_13
_atom_site_aniso_U_12
N1 0.047(4) 0.042(4) 0.073(4) 0.000(3) 0.016(3) 0.009(3)
N2 0.063(4) 0.029(3) 0.065(4) 0.003(3) 0.013(3) 0.017(3)
N3 0.059(4) 0.033(3) 0.074(5) 0.010(3) 0.006(3) 0.008(3)
N4 0.062(4) 0.032(3) 0.049(4) -0.002(3) 0.009(3) 0.006(3)
C1 0.067(5) 0.039(4) 0.061(5) -0.008(4) 0.012(4) 0.007(4)
C2 0.045(4) 0.041(4) 0.060(5) 0.003(4) 0.011(3) 0.005(4)
C3 0.047(4) 0.047(5) 0.053(5) -0.003(4) 0.010(3) 0.007(4)
C4 0.039(4) 0.050(5) 0.053(5) -0.004(4) 0.010(3) 0.002(4)
C5 0.041(4) 0.049(5) 0.053(5) 0.002(4) 0.010(3) 0.004(4)
C6 0.042(5) 0.051(5) 0.077(6) -0.004(4) 0.012(4) 0.003(4)
C7 0.046(5) 0.050(5) 0.067(5) -0.007(4) 0.018(4) -0.003(4)
C8 0.050(5) 0.066(5) 0.054(5) 0.000(4) 0.009(3) 0.019(4)
C9 0.049(5) 0.049(5) 0.072(6) 0.005(4) 0.020(4) 0.016(4)
C10 0.041(5) 0.050(5) 0.076(6) 0.006(4) 0.025(4) 0.008(4)
C11 0.062(5) 0.030(4) 0.056(5) 0.011(3) 0.020(4) 0.016(4)
C12 0.055(5) 0.050(5) 0.060(5) 0.008(4) 0.017(4) 0.021(4)
C13 0.055(5) 0.052(5) 0.065(5) 0.004(4) 0.026(4) 0.018(4)
C14 0.053(5) 0.032(4) 0.065(5) 0.010(4) 0.018(4) 0.021(4)
C15 0.055(5) 0.034(4) 0.068(5) -0.001(4) 0.014(4) 0.014(4)
C16 0.051(5) 0.029(4) 0.083(6) 0.011(4) 0.035(4) 0.009(4)
C17 0.052(5) 0.043(4) 0.061(5) 0.004(4) 0.013(4) 0.015(4)
C18 0.061(5) 0.037(4) 0.062(5) 0.008(4) 0.024(4) 0.020(4)
C19 0.060(5) 0.043(4) 0.059(5) -0.008(4) 0.014(4) 0.010(4)
C20 0.052(5) 0.036(4) 0.054(5) -0.002(3) 0.009(3) 0.002(4)
C21 0.050(4) 0.035(4) 0.054(5) 0.000(3) 0.011(3) -0.002(4)
C22 0.053(5) 0.042(4) 0.059(5) 0.002(4) 0.005(3) 0.011(4)
C23 0.060(5) 0.032(4) 0.057(5) -0.002(4) 0.002(4) 0.006(4)
C24 0.063(5) 0.054(5) 0.051(5) 0.005(4) 0.010(4) 0.008(4)
C25 0.059(5) 0.050(5) 0.060(5) -0.004(4) 0.010(4) 0.012(4)
C26 0.076(6) 0.053(5) 0.061(5) 0.004(4) 0.000(4) 0.008(4)
C27 0.081(6) 0.055(5) 0.048(5) 0.010(4) 0.010(4) 0.008(5)
C28 0.057(5) 0.051(5) 0.053(5) 0.006(4) 0.014(4) 0.004(4)
C29 0.055(5) 0.036(4) 0.061(5) 0.008(4) 0.014(4) 0.010(4)
C30 0.066(6) 0.050(5) 0.068(6) 0.000(4) 0.011(4) 0.021(4)
C31 0.065(5) 0.054(5) 0.079(6) 0.000(5) 0.012(5) 0.026(5)
C32 0.069(5) 0.036(4) 0.057(5) 0.008(4) 0.013(4) 0.021(4)
C33 0.059(5) 0.045(4) 0.056(5) 0.011(4) 0.022(4) 0.018(4)
C34 0.063(5) 0.048(5) 0.050(5) 0.001(4) 0.011(4) 0.018(4)
C35 0.067(5) 0.040(4) 0.058(5) 0.007(4) 0.019(4) 0.014(4)
C36 0.057(5) 0.040(4) 0.062(5) 0.010(4) 0.016(4) 0.018(4)
O1 0.051(3) 0.059(3) 0.052(3) 0.004(2) 0.014(2) 0.017(3)
O2 0.063(3) 0.060(3) 0.055(3) 0.002(3) 0.022(2) 0.016(3)
O3 0.056(3) 0.063(3) 0.051(3) 0.006(3) 0.020(2) 0.013(3)
O4 0.043(3) 0.056(3) 0.049(3) 0.005(2) 0.015(2) 0.012(2)
O5 0.054(3) 0.063(3) 0.047(3) 0.002(2) 0.011(2) 0.022(3)
O6 0.052(3) 0.051(3) 0.051(3) 0.001(2) 0.014(2) 0.006(3)
C37 0.048(5) 0.052(5) 0.063(5) 0.003(4) 0.019(4) 0.014(4)
C38 0.059(5) 0.070(6) 0.065(5) -0.001(4) 0.023(4) 0.021(5)
C39 0.057(5) 0.090(7) 0.064(6) 0.012(5) 0.025(4) 0.017(5)
C40 0.043(5) 0.096(7) 0.067(6) 0.014(5) 0.010(4) 0.006(5)
C41 0.054(5) 0.059(5) 0.047(5) -0.001(4) 0.008(4) -0.004(4)
C42 0.048(5) 0.054(5) 0.047(5) 0.003(4) 0.014(3) 0.012(4)
C43 0.058(5) 0.067(5) 0.051(5) 0.004(4) 0.017(3) 0.021(4)
C44 0.058(5) 0.081(6) 0.042(5) -0.008(4) 0.004(3) 0.022(4)
C45 0.054(5) 0.063(5) 0.058(5) 0.005(4) 0.019(4) 0.007(4)
C46 0.056(5) 0.055(5) 0.061(5) 0.007(4) 0.028(4) 0.017(4)
C47 0.047(5) 0.038(4) 0.058(5) 0.009(4) 0.019(4) 0.013(4)
C48 0.057(5) 0.044(4) 0.061(5) 0.015(4) 0.028(4) 0.018(4)
C49 0.051(5) 0.047(5) 0.074(6) 0.019(4) 0.023(4) 0.013(4)
C50 0.055(5) 0.041(4) 0.058(5) 0.009(4) 0.016(4) 0.014(4)
C51 0.048(5) 0.034(4) 0.061(5) 0.008(3) 0.015(4) 0.015(4)
C52 0.048(4) 0.032(4) 0.049(5) 0.009(3) 0.010(3) 0.015(4)
C53 0.049(5) 0.040(4) 0.055(5) 0.002(3) 0.009(3) 0.014(4)
C54 0.040(4) 0.049(5) 0.067(5) 0.009(4) 0.010(4) 0.008(4)
C55 0.047(5) 0.047(5) 0.075(6) 0.012(4) 0.027(4) 0.016(4)
C56 0.051(5) 0.043(4) 0.062(5) 0.010(4) 0.021(4) 0.014(4)
C57 0.063(5) 0.051(5) 0.057(5) 0.009(4) 0.022(4) 0.018(4)
C58 0.047(5) 0.042(4) 0.076(6) 0.005(4) 0.017(4) 0.009(4)
C59 0.056(5) 0.049(5) 0.074(6) 0.003(4) 0.020(4) 0.008(4)
C60 0.062(5) 0.039(4) 0.059(5) 0.000(4) 0.017(4) 0.011(4)
C61 0.053(5) 0.043(4) 0.052(5) 0.002(4) 0.019(4) 0.013(4)
C62 0.055(5) 0.044(4) 0.071(6) 0.007(4) 0.023(4) 0.016(4)
C63 0.053(5) 0.038(4) 0.066(5) 0.005(4) 0.021(4) 0.012(4)
C64 0.056(5) 0.035(4) 0.055(5) -0.001(3) 0.012(4) 0.011(4)
C65 0.045(4) 0.039(4) 0.052(5) 0.008(3) 0.008(3) 0.015(4)
C66 0.054(5) 0.034(4) 0.051(5) 0.007(3) 0.012(3) 0.019(4)
C67 0.045(4) 0.038(4) 0.054(5) 0.003(3) 0.009(3) 0.010(4)
C68 0.042(4) 0.044(4) 0.063(5) 0.003(4) 0.010(3) 0.009(4)
C69 0.053(5) 0.047(4) 0.058(5) 0.008(4) 0.016(4) 0.017(4)
C70 0.049(5) 0.039(4) 0.051(5) 0.003(3) 0.014(3) 0.013(4)
C71 0.046(4) 0.053(5) 0.058(5) 0.001(4) 0.019(3) 0.015(4)
C72 0.047(4) 0.057(5) 0.059(5) -0.004(4) 0.016(3) 0.017(4)
C73 0.053(5) 0.067(5) 0.055(5) 0.005(4) 0.006(4) 0.016(4)
C74 0.060(5) 0.061(5) 0.058(5) 0.000(4) 0.014(4) 0.007(4)
C75 0.054(5) 0.049(5) 0.054(5) 0.008(4) 0.022(4) 0.009(4)
C76 0.060(5) 0.056(5) 0.052(5) 0.010(4) 0.016(4) 0.011(4)
C77 0.071(6) 0.085(7) 0.058(6) 0.011(5) 0.012(4) 0.018(5)
C78 0.063(6) 0.104(8) 0.064(6) -0.005(6) 0.008(4) 0.006(6)
C79 0.075(6) 0.057(5) 0.078(6) -0.025(5) 0.032(5) -0.002(5)
C80 0.058(5) 0.060(5) 0.058(5) 0.005(4) 0.018(4) 0.016(4)
C81 0.090(4) 0.117(4) 0.082(4) -0.010(4) 0.018(3) -0.012(4)
C82 0.072(6) 0.059(5) 0.067(6) -0.005(4) 0.025(4) 0.012(5)
C83 0.063(5) 0.062(5) 0.072(6) 0.018(4) 0.010(4) 0.018(4)
C84 0.081(6) 0.056(5) 0.084(6) 0.004(4) 0.028(5) 0.028(5)
C85 0.108(7) 0.067(6) 0.112(8) 0.017(5) 0.049(6) 0.018(6)
C86 0.071(6) 0.076(6) 0.111(8) -0.008(5) 0.002(5) 0.002(5)
C87 0.090(4) 0.117(4) 0.082(4) -0.010(4) 0.018(3) -0.012(4)
C88 0.081(7) 0.083(7) 0.132(8) 0.016(6) 0.038(5) 0.036(6)
C89 0.095(7) 0.076(6) 0.153(9) 0.043(6) 0.059(6) 0.032(6)
C90 0.107(7) 0.070(6) 0.104(7) 0.017(5) 0.040(6) 0.040(6)
C91 0.084(7) 0.114(8) 0.138(9) 0.024(7) 0.053(6) 0.052(6)
C92 0.090(4) 0.117(4) 0.082(4) -0.010(4) 0.018(3) -0.012(4)
P1 0.0661(14) 0.0803(16) 0.0640(14) 0.0151(12) 0.0173(10) 0.0311(13)
F1 0.160(5) 0.106(4) 0.111(4) 0.009(3) 0.022(3) 0.097(4)
F2 0.091(3) 0.065(3) 0.117(4) 0.003(3) 0.016(3) 0.036(3)
F3 0.060(3) 0.150(5) 0.069(3) 0.000(3) -0.001(2) 0.036(3)
F4 0.058(3) 0.084(3) 0.109(4) 0.006(3) 0.001(2) 0.014(3)
F5 0.086(3) 0.134(4) 0.061(3) 0.027(3) 0.025(2) 0.028(3)
F6 0.109(4) 0.120(4) 0.082(3) 0.038(3) 0.051(3) 0.037(3)
P2 0.051(3) 0.073(4) 0.074(4) 0.025(3) 0.023(3) 0.026(3)
F7 0.137(7) 0.072(4) 0.123(8) 0.008(4) 0.052(6) 0.060(5)
F8 0.137(7) 0.072(4) 0.123(8) 0.008(4) 0.052(6) 0.060(5)
F9 0.046(5) 0.127(9) 0.082(7) 0.016(6) 0.016(4) 0.001(5)
F10 0.035(6) 0.122(9) 0.094(7) 0.044(6) 0.010(5) 0.015(6)
F11 0.063(4) 0.089(4) 0.073(4) 0.042(4) 0.035(3) 0.031(3)
F12 0.063(4) 0.089(4) 0.073(4) 0.042(4) 0.035(3) 0.031(3)
P2A 0.059(8) 0.123(13) 0.100(10) 0.049(8) 0.037(7) 0.040(8)
F7A 0.116(9) 0.197(17) 0.120(12) 0.065(10) 0.054(8) 0.084(10)
F8A 0.116(9) 0.197(17) 0.120(12) 0.065(10) 0.054(8) 0.084(10)
F9A 0.031(8) 0.170(18) 0.173(17) 0.029(12) 0.036(9) 0.021(9)
F10A 0.031(8) 0.170(18) 0.173(17) 0.029(12) 0.036(9) 0.021(9)
F11A 0.116(9) 0.197(17) 0.120(12) 0.065(10) 0.054(8) 0.084(10)
F12A 0.116(9) 0.197(17) 0.120(12) 0.065(10) 0.054(8) 0.084(10)
P3 0.072(2) 0.133(3) 0.126(2) 0.053(2) 0.0503(16) 0.050(2)
F13 0.087(3) 0.165(4) 0.141(3) 0.045(3) 0.070(2) 0.050(3)
F14 0.087(3) 0.165(4) 0.141(3) 0.045(3) 0.070(2) 0.050(3)
F15 0.062(5) 0.186(10) 0.116(6) 0.016(7) 0.003(4) 0.051(6)
F16 0.062(5) 0.186(10) 0.116(6) 0.016(7) 0.003(4) 0.051(6)
F17 0.152(9) 0.073(5) 0.153(8) 0.057(5) 0.070(7) 0.050(6)
F18 0.152(9) 0.073(5) 0.153(8) 0.057(5) 0.070(7) 0.050(6)
F15A 0.060(7) 0.143(9) 0.221(13) -0.009(9) 0.063(7) 0.001(7)
F16A 0.060(7) 0.143(9) 0.221(13) -0.009(9) 0.063(7) 0.001(7)
F17A 0.127(11) 0.194(12) 0.150(9) 0.053(9) 0.033(8) 0.092(10)
F18A 0.127(11) 0.194(12) 0.150(9) 0.053(9) 0.033(8) 0.092(10)
P4 0.082(3) 0.049(3) 0.089(3) -0.010(2) 0.050(3) 0.010(3)
F19 0.090(5) 0.105(6) 0.146(7) -0.010(5) 0.049(4) 0.024(5)
F20 0.090(5) 0.105(6) 0.146(7) -0.010(5) 0.049(4) 0.024(5)
F21 0.056(4) 0.069(4) 0.104(5) -0.008(3) 0.050(3) 0.010(3)
F22 0.056(4) 0.069(4) 0.104(5) -0.008(3) 0.050(3) 0.010(3)
F23 0.087(5) 0.100(5) 0.103(5) -0.025(4) 0.044(4) 0.006(4)
F24 0.087(5) 0.100(5) 0.103(5) -0.025(4) 0.044(4) 0.006(4)
P5 0.147(6) 0.113(5) 0.094(4) -0.001(4) -0.002(4) 0.078(5)
F25 0.242(11) 0.178(8) 0.087(6) -0.002(6) -0.031(6) 0.122(8)
F26 0.242(11) 0.178(8) 0.087(6) -0.002(6) -0.031(6) 0.122(8)
F27 0.167(8) 0.090(6) 0.197(10) -0.041(6) -0.025(6) 0.090(6)
F28 0.167(8) 0.090(6) 0.197(10) -0.041(6) -0.025(6) 0.090(6)
F29 0.101(7) 0.209(11) 0.193(10) -0.020(8) 0.007(6) 0.081(8)
F30 0.101(7) 0.209(11) 0.193(10) -0.020(8) 0.007(6) 0.081(8)
N5 0.096(6) 0.105(6) 0.086(5) 0.030(4) 0.029(4) 0.059(5)
C93 0.086(7) 0.063(6) 0.088(7) 0.022(5) 0.032(5) 0.030(6)
C94 0.094(7) 0.074(6) 0.140(9) -0.001(6) 0.073(6) 0.000(6)
N6 0.071(5) 0.074(5) 0.125(7) 0.009(4) 0.045(5) 0.013(4)
C95 0.057(6) 0.059(5) 0.093(7) 0.003(5) 0.019(5) 0.019(5)
C96 0.064(6) 0.128(8) 0.089(7) 0.046(6) 0.028(5) 0.030(6)
N7 0.077(4) 0.183(5) 0.122(5) 0.094(4) 0.031(3) 0.047(4)
C97 0.077(4) 0.183(5) 0.122(5) 0.094(4) 0.031(3) 0.047(4)
C98 0.077(4) 0.183(5) 0.122(5) 0.094(4) 0.031(3) 0.047(4)
N8 0.131(9) 0.106(8) 0.136(8) 0.004(7) 0.032(6) 0.024(6)
C99 0.156(11) 0.108(9) 0.145(11) 0.032(8) 0.057(8) 0.035(9)
C100 0.116(10) 0.075(9) 0.142(10) 0.020(7) 0.047(8) 0.026(7)
N9 0.108(9) 0.163(10) 0.141(9) -0.042(7) 0.013(7) 0.020(7)
C101 0.078(7) 0.065(6) 0.190(11) 0.010(7) 0.045(7) 0.001(6)
C102 0.091(9) 0.115(10) 0.129(10) -0.008(8) -0.004(7) 0.046(8)

loop_
_atom_type_symbol
_atom_type_description
_atom_type_scat_dispersion_real
_atom_type_scat_dispersion_imag
_atom_type_scat_source
C C 0.0181 0.0091 'International Tables Vol C Tables 4.2.6.8 and 6.1.1.4'
H H 0.0000 0.0000 'International Tables Vol C Tables 4.2.6.8 and 6.1.1.4'
N N 0.0311 0.0180 'International Tables Vol C Tables 4.2.6.8 and 6.1.1.4'
O O 0.0492 0.0322 'International Tables Vol C Tables 4.2.6.8 and 6.1.1.4'
F F 0.0727 0.0534 'International Tables Vol C Tables 4.2.6.8 and 6.1.1.4'
P P 0.2955 0.4335 'International Tables Vol C Tables 4.2.6.8 and 6.1.1.4'

loop_
_geom_angle_atom_site_label_1
_geom_angle_atom_site_label_2
_geom_angle_atom_site_label_3
_geom_angle
_geom_angle_site_symmetry_1
_geom_angle_site_symmetry_3
_geom_angle_publ_flag
C9 N1 C13 120.5(6) . . ?
C9 N1 C8 121.0(6) . . ?
C13 N1 C8 118.1(6) . . ?
C17 N2 C16 120.2(6) . . ?
C17 N2 C19 119.1(6) . . ?
C16 N2 C19 120.5(6) . . ?
C31 N3 C27 121.0(7) . . ?
C31 N3 C26 119.6(7) . . ?
C27 N3 C26 119.1(7) . . ?
C34 N4 C35 120.3(6) . . ?
C34 N4 C1 120.4(6) . . ?
C35 N4 C1 119.0(6) . . ?
N4 C1 C2 109.1(5) . . ?
N4 C1 H1A 109.9 . . ?
C2 C1 H1A 109.9 . . ?
N4 C1 H1B 109.9 . . ?
C2 C1 H1B 109.9 . . ?
H1A C1 H1B 108.3 . . ?
C7 C2 C3 118.2(7) . . ?
C7 C2 C1 121.6(6) . . ?
C3 C2 C1 120.0(6) . . ?
C4 C3 C2 120.6(6) . . ?
C4 C3 H3 119.7 . . ?
C2 C3 H3 119.7 . . ?
C3 C4 C5 120.3(6) . . ?
C3 C4 H4 119.8 . . ?
C5 C4 H4 119.8 . . ?
C4 C5 C6 119.1(7) . . ?
C4 C5 C8 120.5(6) . . ?
C6 C5 C8 120.1(6) . . ?
C7 C6 C5 120.4(7) . . ?
C7 C6 H6 119.8 . . ?
C5 C6 H6 119.8 . . ?
C6 C7 C2 121.0(7) . . ?
C6 C7 H7 119.5 . . ?
C2 C7 H7 119.5 . . ?
N1 C8 C5 109.4(5) . . ?
N1 C8 H8A 109.8 . . ?
C5 C8 H8A 109.8 . . ?
N1 C8 H8B 109.8 . . ?
C5 C8 H8B 109.8 . . ?
H8A C8 H8B 108.2 . . ?
N1 C9 C10 120.0(7) . . ?
N1 C9 H9 120.0 . . ?
C10 C9 H9 120.0 . . ?
C9 C10 C11 121.5(7) . . ?
C9 C10 H10 119.3 . . ?
C11 C10 H10 119.3 . . ?
C10 C11 C12 117.1(6) . . ?
C10 C11 C14 122.8(6) . . ?
C12 C11 C14 120.0(6) . . ?
C13 C12 C11 119.6(7) . . ?
C13 C12 H12 120.2 . . ?
C11 C12 H12 120.2 . . ?
N1 C13 C12 121.1(6) . . ?
N1 C13 H13 119.4 . . ?
C12 C13 H13 119.4 . . ?
C15 C14 C18 116.1(7) . . ?
C15 C14 C11 121.4(6) . . ?
C18 C14 C11 122.3(6) . . ?
C16 C15 C14 121.0(7) . . ?
C16 C15 H15 119.5 . . ?
C14 C15 H15 119.5 . . ?
N2 C16 C15 121.3(6) . . ?
N2 C16 H16 119.3 . . ?
C15 C16 H16 119.3 . . ?
N2 C17 C18 120.2(7) . . ?
N2 C17 H17 119.9 . . ?
C18 C17 H17 119.9 . . ?
C17 C18 C14 121.2(6) . . ?
C17 C18 H18 119.4 . . ?
C14 C18 H18 119.4 . . ?
C20 C19 N2 109.1(5) . . ?
C20 C19 H19A 109.9 . . ?
N2 C19 H19A 109.9 . . ?
C20 C19 H19B 109.9 . . ?
N2 C19 H19B 109.9 . . ?
H19A C19 H19B 108.3 . . ?
C25 C20 C21 118.3(7) . . ?
C25 C20 C19 121.0(6) . . ?
C21 C20 C19 120.4(6) . . ?
C22 C21 C20 120.4(6) . . ?
C22 C21 H21 119.8 . . ?
C20 C21 H21 119.8 . . ?
C21 C22 C23 120.6(7) . . ?
C21 C22 H22 119.7 . . ?
C23 C22 H22 119.7 . . ?
C22 C23 C24 119.2(7) . . ?
C22 C23 C26 120.4(7) . . ?
C24 C23 C26 120.1(7) . . ?
C25 C24 C23 119.6(7) . . ?
C25 C24 H24 120.2 . . ?
C23 C24 H24 120.2 . . ?
C24 C25 C20 121.5(7) . . ?
C24 C25 H25 119.2 . . ?
C20 C25 H25 119.2 . . ?
C23 C26 N3 109.6(6) . . ?
C23 C26 H26A 109.8 . . ?
N3 C26 H26A 109.8 . . ?
C23 C26 H26B 109.8 . . ?
N3 C26 H26B 109.8 . . ?
H26A C26 H26B 108.2 . . ?
N3 C27 C28 120.9(7) . . ?
N3 C27 H27 119.5 . . ?
C28 C27 H27 119.6 . . ?
C27 C28 C29 120.4(7) . . ?
C27 C28 H28 119.8 . . ?
C29 C28 H28 119.8 . . ?
C28 C29 C30 116.1(7) . . ?
C28 C29 C32 122.0(7) . . ?
C30 C29 C32 121.8(7) . . ?
C31 C30 C29 122.0(7) . . ?
C31 C30 H30 119.0 . . ?
C29 C30 H30 119.0 . . ?
N3 C31 C30 119.3(7) . . ?
N3 C31 H31 120.3 . . ?
C30 C31 H31 120.3 . . ?
C33 C32 C36 116.5(6) . . ?
C33 C32 C29 122.6(6) . . ?
C36 C32 C29 120.8(7) . . ?
C34 C33 C32 121.3(7) . . ?
C34 C33 H33 119.3 . . ?
C32 C33 H33 119.3 . . ?
N4 C34 C33 121.0(7) . . ?
N4 C34 H34 119.5 . . ?
C33 C34 H34 119.5 . . ?
N4 C35 C36 120.3(6) . . ?
N4 C35 H35 119.8 . . ?
C36 C35 H35 119.8 . . ?
C35 C36 C32 120.5(7) . . ?
C35 C36 H36 119.8 . . ?
C32 C36 H36 119.8 . . ?
C42 O1 C43 113.0(5) . . ?
C45 O2 C44 109.8(5) . . ?
C47 O3 C46 118.7(5) . . ?
C70 O4 C71 116.9(5) . . ?
C72 O5 C73 114.2(5) . . ?
C75 O6 C74 114.2(5) . . ?
C42 C37 C38 115.5(7) . . ?
C42 C37 C82 123.7(6) . . ?
C38 C37 C82 120.8(7) . . ?
C39 C38 C37 122.4(7) . . ?
C39 C38 H38 118.8 . . ?
C37 C38 H38 118.8 . . ?
C38 C39 C40 118.8(7) . . ?
C38 C39 H39 120.6 . . ?
C40 C39 H39 120.6 . . ?
C39 C40 C41 121.7(7) . . ?
C39 C40 H40 119.2 . . ?
C41 C40 H40 119.2 . . ?
C42 C41 C40 117.1(7) . . ?
C42 C41 C81 122.4(7) . . ?
C40 C41 C81 120.5(7) . . ?
C41 C42 C37 124.6(6) . . ?
C41 C42 O1 118.5(6) . . ?
C37 C42 O1 116.9(6) . . ?
O1 C43 C44 108.7(5) . . ?
O1 C43 H43A 109.9 . . ?
C44 C43 H43A 109.9 . . ?
O1 C43 H43B 109.9 . . ?
C44 C43 H43B 109.9 . . ?
H43A C43 H43B 108.3 . . ?
O2 C44 C43 109.1(6) . . ?
O2 C44 H44A 109.9 . . ?
C43 C44 H44A 109.9 . . ?
O2 C44 H44B 109.9 . . ?
C43 C44 H44B 109.9 . . ?
H44A C44 H44B 108.3 . . ?
O2 C45 C46 108.3(5) . . ?
O2 C45 H45A 110.0 . . ?
C46 C45 H45A 110.0 . . ?
O2 C45 H45B 110.0 . . ?
C46 C45 H45B 110.0 . . ?
H45A C45 H45B 108.4 . . ?
O3 C46 C45 103.1(5) . . ?
O3 C46 H46A 111.1 . . ?
C45 C46 H46A 111.1 . . ?
O3 C46 H46B 111.1 . . ?
C45 C46 H46B 111.1 . . ?
H46A C46 H46B 109.1 . . ?
C48 C47 O3 125.4(6) . . ?
C48 C47 C52 121.4(7) . . ?
O3 C47 C52 113.1(6) . . ?
C47 C48 C49 119.5(6) . . ?
C47 C48 H48 120.2 . . ?
C49 C48 H48 120.2 . . ?
C50 C49 C48 122.2(7) . . ?
C50 C49 H49 118.9 . . ?
C48 C49 H49 118.9 . . ?
C49 C50 C51 118.6(7) . . ?
C49 C50 H50 120.7 . . ?
C51 C50 H50 120.7 . . ?
C52 C51 C50 120.0(6) . . ?
C52 C51 C56 118.9(6) . . ?
C50 C51 C56 121.1(6) . . ?
C51 C52 C53 120.3(6) . . ?
C51 C52 C47 118.2(6) . . ?
C53 C52 C47 121.4(6) . . ?
C54 C53 C52 119.7(6) . . ?
C54 C53 H53 120.2 . . ?
C52 C53 H53 120.2 . . ?
C53 C54 C55 120.5(6) . . ?
C53 C54 H54 119.7 . . ?
C55 C54 H54 119.7 . . ?
C54 C55 C56 122.1(6) . . ?
C54 C55 H55 119.0 . . ?
C56 C55 H55 119.0 . . ?
C55 C56 C57 119.7(6) . . ?
C55 C56 C51 118.5(7) . . ?
C57 C56 C51 121.8(6) . . ?
C58 C57 C56 176.3(7) . . ?
C57 C58 C59 178.2(7) . . ?
C60 C59 C58 179.0(8) . . ?
C59 C60 C61 174.5(7) . . ?
C62 C61 C60 119.1(6) . . ?
C62 C61 C66 119.4(6) . . ?
C60 C61 C66 121.5(6) . . ?
C61 C62 C63 122.0(6) . . ?
C61 C62 H62 119.0 . . ?
C63 C62 H62 119.0 . . ?
C64 C63 C62 120.5(7) . . ?
C64 C63 H63 119.8 . . ?
C62 C63 H63 119.8 . . ?
C63 C64 C65 119.6(7) . . ?
C63 C64 H64 120.2 . . ?
C65 C64 H64 120.2 . . ?
C66 C65 C64 120.2(6) . . ?
C66 C65 C70 118.5(6) . . ?
C64 C65 C70 121.3(6) . . ?
C67 C66 C65 119.7(6) . . ?
C67 C66 C61 122.1(6) . . ?
C65 C66 C61 118.2(6) . . ?
C68 C67 C66 119.5(6) . . ?
C68 C67 H67 120.2 . . ?
C66 C67 H67 120.2 . . ?
C67 C68 C69 122.1(6) . . ?
C67 C68 H68 118.9 . . ?
C69 C68 H68 118.9 . . ?
C70 C69 C68 119.6(6) . . ?
C70 C69 H69 120.2 . . ?
C68 C69 H69 120.2 . . ?
O4 C70 C69 125.0(6) . . ?
O4 C70 C65 114.5(6) . . ?
C69 C70 C65 120.4(6) . . ?
O4 C71 C72 108.7(5) . . ?
O4 C71 H71A 109.9 . . ?
C72 C71 H71A 109.9 . . ?
O4 C71 H71B 109.9 . . ?
C72 C71 H71B 109.9 . . ?
H71A C71 H71B 108.3 . . ?
O5 C72 C71 109.2(5) . . ?
O5 C72 H72A 109.8 . . ?
C71 C72 H72A 109.8 . . ?
O5 C72 H72B 109.8 . . ?
C71 C72 H72B 109.8 . . ?
H72A C72 H72B 108.3 . . ?
O5 C73 C74 113.0(6) . . ?
O5 C73 H73A 109.0 . . ?
C74 C73 H73A 109.0 . . ?
O5 C73 H73B 109.0 . . ?
C74 C73 H73B 109.0 . . ?
H73A C73 H73B 107.8 . . ?
O6 C74 C73 109.2(5) . . ?
O6 C74 H74A 109.8 . . ?
C73 C74 H74A 109.8 . . ?
O6 C74 H74B 109.8 . . ?
C73 C74 H74B 109.8 . . ?
H74A C74 H74B 108.3 . . ?
C76 C75 O6 117.6(7) . . ?
C76 C75 C80 122.2(7) . . ?
O6 C75 C80 120.1(7) . . ?
C75 C76 C77 117.2(8) . . ?
C75 C76 C83 122.3(7) . . ?
C77 C76 C83 120.5(8) . . ?
C78 C77 C76 122.1(8) . . ?
C78 C77 H77 118.9 . . ?
C76 C77 H77 118.9 . . ?
C77 C78 C79 119.5(9) . . ?
C77 C78 H78 120.3 . . ?
C79 C78 H78 120.3 . . ?
C78 C79 C80 122.1(8) . . ?
C78 C79 H79 119.0 . . ?
C80 C79 H79 119.0 . . ?
C79 C80 C75 116.9(7) . . ?
C79 C80 C84 122.3(8) . . ?
C75 C80 C84 120.8(7) . . ?
C41 C81 C92 110.2(8) . . ?
C41 C81 C87 113.8(8) . . ?
C92 C81 C87 110.2(8) . . ?
C41 C81 H81 107.4 . . ?
C92 C81 H81 107.4 . . ?
C87 C81 H81 107.4 . . ?
C37 C82 C86 113.6(6) . . ?
C37 C82 C85 109.4(6) . . ?
C86 C82 C85 110.5(7) . . ?
C37 C82 H82 107.7 . . ?
C86 C82 H82 107.7 . . ?
C85 C82 H82 107.7 . . ?
C76 C83 C89 111.9(7) . . ?
C76 C83 C88 113.2(6) . . ?
C89 C83 C88 110.8(7) . . ?
C76 C83 H83 106.8 . . ?
C89 C83 H83 106.8 . . ?
C88 C83 H83 106.8 . . ?
C90 C84 C91 110.5(7) . . ?
C90 C84 C80 110.6(7) . . ?
C91 C84 C80 111.0(6) . . ?
C90 C84 H84 108.2 . . ?
C91 C84 H84 108.2 . . ?
C80 C84 H84 108.2 . . ?
C82 C85 H85A 109.5 . . ?
C82 C85 H85B 109.5 . . ?
H85A C85 H85B 109.5 . . ?
C82 C85 H85C 109.5 . . ?
H85A C85 H85C 109.5 . . ?
H85B C85 H85C 109.5 . . ?
C82 C86 H86A 109.5 . . ?
C82 C86 H86B 109.5 . . ?
H86A C86 H86B 109.5 . . ?
C82 C86 H86C 109.5 . . ?
H86A C86 H86C 109.5 . . ?
H86B C86 H86C 109.5 . . ?
C81 C87 H87A 109.5 . . ?
C81 C87 H87B 109.5 . . ?
H87A C87 H87B 109.5 . . ?
C81 C87 H87C 109.5 . . ?
H87A C87 H87C 109.5 . . ?
H87B C87 H87C 109.5 . . ?
C83 C88 H88A 109.5 . . ?
C83 C88 H88B 109.5 . . ?
H88A C88 H88B 109.5 . . ?
C83 C88 H88C 109.5 . . ?
H88A C88 H88C 109.5 . . ?
H88B C88 H88C 109.5 . . ?
C83 C89 H89A 109.5 . . ?
C83 C89 H89B 109.5 . . ?
H89A C89 H89B 109.5 . . ?
C83 C89 H89C 109.5 . . ?
H89A C89 H89C 109.5 . . ?
H89B C89 H89C 109.5 . . ?
C84 C90 H90A 109.5 . . ?
C84 C90 H90B 109.5 . . ?
H90A C90 H90B 109.5 . . ?
C84 C90 H90C 109.5 . . ?
H90A C90 H90C 109.5 . . ?
H90B C90 H90C 109.5 . . ?
C84 C91 H91A 109.5 . . ?
C84 C91 H91B 109.5 . . ?
H91A C91 H91B 109.5 . . ?
C84 C91 H91C 109.5 . . ?
H91A C91 H91C 109.5 . . ?
H91B C91 H91C 109.5 . . ?
C81 C92 H92A 109.5 . . ?
C81 C92 H92B 109.5 . . ?
H92A C92 H92B 109.5 . . ?
C81 C92 H92C 109.5 . . ?
H92A C92 H92C 109.5 . . ?
H92B C92 H92C 109.5 . . ?
F1 P1 F6 90.06(6) . . ?
F1 P1 F3 90.03(6) . . ?
F6 P1 F3 90.02(6) . . ?
F1 P1 F5 90.02(6) . . ?
F6 P1 F5 179.92(8) . . ?
F3 P1 F5 89.98(6) . . ?
F1 P1 F4 90.01(6) . . ?
F6 P1 F4 90.04(6) . . ?
F3 P1 F4 179.93(9) . . ?
F5 P1 F4 89.96(6) . . ?
F1 P1 F2 179.95(9) . . ?
F6 P1 F2 89.97(6) . . ?
F3 P1 F2 90.00(6) . . ?
F5 P1 F2 89.95(6) . . ?
F4 P1 F2 89.96(6) . . ?
F8 P2 F12 88.4(6) . . ?
F8 P2 F7 176.7(7) . . ?
F12 P2 F7 88.7(5) . . ?
F8 P2 F9 88.7(7) . . ?
F12 P2 F9 91.7(6) . . ?
F7 P2 F9 89.7(6) . . ?
F8 P2 F11 89.7(6) . . ?
F12 P2 F11 178.0(7) . . ?
F7 P2 F11 93.1(6) . . ?
F9 P2 F11 88.9(6) . . ?
F8 P2 F10 91.0(7) . . ?
F12 P2 F10 89.3(6) . . ?
F7 P2 F10 90.6(8) . . ?
F9 P2 F10 178.9(8) . . ?
F11 P2 F10 90.0(6) . . ?
F11A P2A F12A 178.1(13) . . ?
F11A P2A F8A 86.7(10) . . ?
F12A P2A F8A 91.6(11) . . ?
F11A P2A F9A 88.9(10) . . ?
F12A P2A F9A 90.0(11) . . ?
F8A P2A F9A 86.5(11) . . ?
F11A P2A F7A 89.6(11) . . ?
F12A P2A F7A 92.0(11) . . ?
F8A P2A F7A 176.3(13) . . ?
F9A P2A F7A 94.3(12) . . ?
F11A P2A F10A 91.2(11) . . ?
F12A P2A F10A 89.9(11) . . ?
F8A P2A F10A 91.8(12) . . ?
F9A P2A F10A 178.3(16) . . ?
F7A P2A F10A 87.4(12) . . ?
F16A P3 F17 127.1(7) . . ?
F16A P3 F18A 96.6(7) . . ?
F17 P3 F18A 135.8(7) . . ?
F16A P3 F15 134.9(7) . . ?
F17 P3 F15 97.8(7) . . ?
F18A P3 F15 38.3(6) . . ?
F16A P3 F13 79.8(6) . . ?
F17 P3 F13 95.2(5) . . ?
F18A P3 F13 85.4(6) . . ?
F15 P3 F13 93.5(5) . . ?
F16A P3 F14 98.3(7) . . ?
F17 P3 F14 86.0(5) . . ?
F18A P3 F14 94.7(6) . . ?
F15 P3 F14 87.7(5) . . ?
F13 P3 F14 178.2(4) . . ?
F16A P3 F16 37.6(6) . . ?
F17 P3 F16 91.3(7) . . ?
F18A P3 F16 132.8(7) . . ?
F15 P3 F16 167.9(7) . . ?
F13 P3 F16 93.6(5) . . ?
F14 P3 F16 85.0(5) . . ?
F16A P3 F17A 91.4(6) . . ?
F17 P3 F17A 36.1(5) . . ?
F18A P3 F17A 164.7(8) . . ?
F15 P3 F17A 132.4(7) . . ?
F13 P3 F17A 83.2(6) . . ?
F14 P3 F17A 97.0(6) . . ?
F16 P3 F17A 58.4(6) . . ?
F16A P3 F18 49.0(6) . . ?
F17 P3 F18 171.7(6) . . ?
F18A P3 F18 50.0(6) . . ?
F15 P3 F18 87.1(6) . . ?
F13 P3 F18 91.2(4) . . ?
F14 P3 F18 87.5(4) . . ?
F16 P3 F18 83.0(6) . . ?
F17A P3 F18 140.3(6) . . ?
F16A P3 F15A 167.7(7) . . ?
F17 P3 F15A 48.7(6) . . ?
F18A P3 F15A 87.3(6) . . ?
F15 P3 F15A 50.1(6) . . ?
F13 P3 F15A 88.9(5) . . ?
F14 P3 F15A 92.9(5) . . ?
F16 P3 F15A 139.9(7) . . ?
F17A P3 F15A 82.3(6) . . ?
F18 P3 F15A 137.1(6) . . ?
F19 P4 F24 90.1(5) . . ?
F19 P4 F21 92.4(5) . . ?
F24 P4 F21 89.4(5) . . ?
F19 P4 F20 178.2(6) . . ?
F24 P4 F20 91.7(5) . . ?
F21 P4 F20 87.7(5) . . ?
F19 P4 F23 89.7(5) . . ?
F24 P4 F23 176.9(6) . . ?
F21 P4 F23 87.5(4) . . ?
F20 P4 F23 88.5(5) . . ?
F19 P4 F22 89.2(5) . . ?
F24 P4 F22 93.0(5) . . ?
F21 P4 F22 177.1(4) . . ?
F20 P4 F22 90.6(5) . . ?
F23 P4 F22 90.1(5) . . ?
F29 P5 F27 96.0(7) . . ?
F29 P5 F30 174.0(9) . . ?
F27 P5 F30 88.9(7) . . ?
F29 P5 F26 93.3(7) . . ?
F27 P5 F26 93.4(7) . . ?
F30 P5 F26 89.9(7) . . ?
F29 P5 F25 91.1(7) . . ?
F27 P5 F25 87.3(7) . . ?
F30 P5 F25 85.6(8) . . ?
F26 P5 F25 175.4(8) . . ?
F29 P5 F28 86.7(7) . . ?
F27 P5 F28 174.4(9) . . ?
F30 P5 F28 88.1(8) . . ?
F26 P5 F28 91.3(7) . . ?
F25 P5 F28 87.7(7) . . ?
F29 P5 F30 109.8(7) . 2_665 ?
F27 P5 F30 141.2(8) . 2_665 ?
F30 P5 F30 64.2(9) . 2_665 ?
F26 P5 F30 112.7(8) . 2_665 ?
F25 P5 F30 64.4(7) . 2_665 ?
F28 P5 F30 33.3(6) . 2_665 ?
F30 F28 P5 82.4(12) 2_665 . ?
F28 F30 P5 137.0(17) 2_665 . ?
F28 F30 P5 64.3(11) 2_665 2_665 ?
P5 F30 P5 115.8(9) . 2_665 ?
F28 F30 F30 101.8(18) 2_665 2_665 ?
P5 F30 F30 64.0(6) . 2_665 ?
P5 F30 F30 51.8(8) 2_665 2_665 ?
N5 C93 C94 178.9(9) . . ?
C93 C94 H94A 109.5 . . ?
C93 C94 H94B 109.5 . . ?
H94A C94 H94B 109.5 . . ?
C93 C94 H94C 109.5 . . ?
H94A C94 H94C 109.5 . . ?
H94B C94 H94C 109.5 . . ?
N6 C95 C96 178.5(10) . . ?
C95 C96 H96A 109.5 . . ?
C95 C96 H96B 109.5 . . ?
H96A C96 H96B 109.5 . . ?
C95 C96 H96C 109.5 . . ?
H96A C96 H96C 109.5 . . ?
H96B C96 H96C 109.5 . . ?
N7 C97 C98 177.6(15) . . ?
C97 C98 H98A 109.5 . . ?
C97 C98 H98B 109.5 . . ?
H98A C98 H98B 109.5 . . ?
C97 C98 H98C 109.5 . . ?
H98A C98 H98C 109.5 . . ?
H98B C98 H98C 109.5 . . ?
C100 C99 H99A 109.5 . . ?
C100 C99 H99B 109.5 . . ?
H99A C99 H99B 109.5 . . ?
C100 C99 H99C 109.5 . . ?
H99A C99 H99C 109.5 . . ?
H99B C99 H99C 109.5 . . ?
N8 C100 C99 176.7(16) . . ?
C102 C101 H10A 109.5 . . ?
C102 C101 H10B 109.5 . . ?
H10A C101 H10B 109.5 . . ?
C102 C101 H10C 109.5 . . ?
H10A C101 H10C 109.5 . . ?
H10B C101 H10C 109.5 . . ?
N9 C102 C101 178.2(13) . . ?

loop_
_geom_bond_atom_site_label_1
_geom_bond_atom_site_label_2
_geom_bond_distance
_geom_bond_site_symmetry_2
_geom_bond_publ_flag
N1 C9 1.355(8) . ?
N1 C13 1.361(8) . ?
N1 C8 1.491(8) . ?
N2 C17 1.346(8) . ?
N2 C16 1.352(7) . ?
N2 C19 1.507(8) . ?
N3 C31 1.327(9) . ?
N3 C27 1.336(8) . ?
N3 C26 1.511(8) . ?
N4 C34 1.342(8) . ?
N4 C35 1.353(8) . ?
N4 C1 1.496(8) . ?
C1 C2 1.499(9) . ?
C1 H1A 0.9700 . ?
C1 H1B 0.9700 . ?
C2 C7 1.397(9) . ?
C2 C3 1.402(8) . ?
C3 C4 1.384(8) . ?
C3 H3 0.9300 . ?
C4 C5 1.388(8) . ?
C4 H4 0.9300 . ?
C5 C6 1.399(9) . ?
C5 C8 1.506(9) . ?
C6 C7 1.371(9) . ?
C6 H6 0.9300 . ?
C7 H7 0.9300 . ?
C8 H8A 0.9700 . ?
C8 H8B 0.9700 . ?
C9 C10 1.365(9) . ?
C9 H9 0.9300 . ?
C10 C11 1.404(8) . ?
C10 H10 0.9300 . ?
C11 C12 1.410(8) . ?
C11 C14 1.480(9) . ?
C12 C13 1.377(9) . ?
C12 H12 0.9300 . ?
C13 H13 0.9300 . ?
C14 C15 1.393(9) . ?
C14 C18 1.412(8) . ?
C15 C16 1.363(9) . ?
C15 H15 0.9300 . ?
C16 H16 0.9300 . ?
C17 C18 1.374(9) . ?
C17 H17 0.9300 . ?
C18 H18 0.9300 . ?
C19 C20 1.504(9) . ?
C19 H19A 0.9700 . ?
C19 H19B 0.9700 . ?
C20 C25 1.381(9) . ?
C20 C21 1.416(9) . ?
C21 C22 1.365(8) . ?
C21 H21 0.9300 . ?
C22 C23 1.389(9) . ?
C22 H22 0.9300 . ?
C23 C24 1.405(9) . ?
C23 C26 1.506(9) . ?
C24 C25 1.374(9) . ?
C24 H24 0.9300 . ?
C25 H25 0.9300 . ?
C26 H26A 0.9700 . ?
C26 H26B 0.9700 . ?
C27 C28 1.378(9) . ?
C27 H27 0.9300 . ?
C28 C29 1.380(9) . ?
C28 H28 0.9300 . ?
C29 C30 1.386(9) . ?
C29 C32 1.480(9) . ?
C30 C31 1.379(10) . ?
C30 H30 0.9300 . ?
C31 H31 0.9300 . ?
C32 C33 1.391(8) . ?
C32 C36 1.403(9) . ?
C33 C34 1.352(9) . ?
C33 H33 0.9300 . ?
C34 H34 0.9300 . ?
C35 C36 1.372(9) . ?
C35 H35 0.9300 . ?
C36 H36 0.9300 . ?
O1 C42 1.418(7) . ?
O1 C43 1.428(7) . ?
O2 C45 1.438(7) . ?
O2 C44 1.443(7) . ?
O3 C47 1.370(7) . ?
O3 C46 1.442(7) . ?
O4 C70 1.359(7) . ?
O4 C71 1.446(6) . ?
O5 C72 1.430(7) . ?
O5 C73 1.442(7) . ?
O6 C75 1.392(8) . ?
O6 C74 1.430(7) . ?
C37 C42 1.388(9) . ?
C37 C38 1.415(9) . ?
C37 C82 1.486(9) . ?
C38 C39 1.371(10) . ?
C38 H38 0.9300 . ?
C39 C40 1.377(10) . ?
C39 H39 0.9300 . ?
C40 C41 1.404(9) . ?
C40 H40 0.9300 . ?
C41 C42 1.361(9) . ?
C41 C81 1.503(11) . ?
C43 C44 1.504(8) . ?
C43 H43A 0.9700 . ?
C43 H43B 0.9700 . ?
C44 H44A 0.9700 . ?
C44 H44B 0.9700 . ?
C45 C46 1.492(9) . ?
C45 H45A 0.9700 . ?
C45 H45B 0.9700 . ?
C46 H46A 0.9700 . ?
C46 H46B 0.9700 . ?
C47 C48 1.357(8) . ?
C47 C52 1.437(8) . ?
C48 C49 1.392(9) . ?
C48 H48 0.9300 . ?
C49 C50 1.379(8) . ?
C49 H49 0.9300 . ?
C50 C51 1.435(9) . ?
C50 H50 0.9300 . ?
C51 C52 1.398(8) . ?
C51 C56 1.447(8) . ?
C52 C53 1.431(8) . ?
C53 C54 1.374(8) . ?
C53 H53 0.9300 . ?
C54 C55 1.384(9) . ?
C54 H54 0.9300 . ?
C55 C56 1.387(9) . ?
C55 H55 0.9300 . ?
C56 C57 1.419(10) . ?
C57 C58 1.198(10) . ?
C58 C59 1.397(11) . ?
C59 C60 1.189(9) . ?
C60 C61 1.410(9) . ?
C61 C62 1.375(9) . ?
C61 C66 1.448(8) . ?
C62 C63 1.391(9) . ?
C62 H62 0.9300 . ?
C63 C64 1.385(8) . ?
C63 H63 0.9300 . ?
C64 C65 1.424(8) . ?
C64 H64 0.9300 . ?
C65 C66 1.423(8) . ?
C65 C70 1.434(8) . ?
C66 C67 1.420(8) . ?
C67 C68 1.365(8) . ?
C67 H67 0.9300 . ?
C68 C69 1.404(8) . ?
C68 H68 0.9300 . ?
C69 C70 1.378(8) . ?
C69 H69 0.9300 . ?
C71 C72 1.493(8) . ?
C71 H71A 0.9700 . ?
C71 H71B 0.9700 . ?
C72 H72A 0.9700 . ?
C72 H72B 0.9700 . ?
C73 C74 1.512(9) . ?
C73 H73A 0.9700 . ?
C73 H73B 0.9700 . ?
C74 H74A 0.9700 . ?
C74 H74B 0.9700 . ?
C75 C76 1.391(9) . ?
C75 C80 1.401(9) . ?
C76 C77 1.398(10) . ?
C76 C83 1.499(10) . ?
C77 C78 1.361(11) . ?
C77 H77 0.9300 . ?
C78 C79 1.365(11) . ?
C78 H78 0.9300 . ?
C79 C80 1.399(10) . ?
C79 H79 0.9300 . ?
C80 C84 1.542(10) . ?
C81 C92 1.512(12) . ?
C81 C87 1.554(12) . ?
C81 H81 0.9800 . ?
C82 C86 1.508(10) . ?
C82 C85 1.532(10) . ?
C82 H82 0.9800 . ?
C83 C89 1.512(9) . ?
C83 C88 1.533(9) . ?
C83 H83 0.9800 . ?
C84 C90 1.505(10) . ?
C84 C91 1.537(9) . ?
C84 H84 0.9800 . ?
C85 H85A 0.9600 . ?
C85 H85B 0.9600 . ?
C85 H85C 0.9600 . ?
C86 H86A 0.9600 . ?
C86 H86B 0.9600 . ?
C86 H86C 0.9600 . ?
C87 H87A 0.9600 . ?
C87 H87B 0.9600 . ?
C87 H87C 0.9600 . ?
C88 H88A 0.9600 . ?
C88 H88B 0.9600 . ?
C88 H88C 0.9600 . ?
C89 H89A 0.9600 . ?
C89 H89B 0.9600 . ?
C89 H89C 0.9600 . ?
C90 H90A 0.9600 . ?
C90 H90B 0.9600 . ?
C90 H90C 0.9600 . ?
C91 H91A 0.9600 . ?
C91 H91B 0.9600 . ?
C91 H91C 0.9600 . ?
C92 H92A 0.9600 . ?
C92 H92B 0.9600 . ?
C92 H92C 0.9600 . ?
P1 F1 1.5881(17) . ?
P1 F6 1.5882(17) . ?
P1 F3 1.5889(17) . ?
P1 F5 1.5891(17) . ?
P1 F4 1.5892(17) . ?
P1 F2 1.5896(17) . ?
P2 F8 1.577(9) . ?
P2 F12 1.580(8) . ?
P2 F7 1.584(9) . ?
P2 F9 1.597(9) . ?
P2 F11 1.597(8) . ?
P2 F10 1.599(8) . ?
P2A F11A 1.557(12) . ?
P2A F12A 1.564(12) . ?
P2A F8A 1.584(13) . ?
P2A F9A 1.596(12) . ?
P2A F7A 1.599(13) . ?
P2A F10A 1.602(12) . ?
P3 F16A 1.462(11) . ?
P3 F17 1.481(8) . ?
P3 F18A 1.538(12) . ?
P3 F15 1.560(8) . ?
P3 F13 1.588(5) . ?
P3 F14 1.597(5) . ?
P3 F16 1.639(8) . ?
P3 F17A 1.643(12) . ?
P3 F18 1.659(8) . ?
P3 F15A 1.679(11) . ?
P4 F19 1.528(9) . ?
P4 F24 1.532(8) . ?
P4 F21 1.576(8) . ?
P4 F20 1.577(8) . ?
P4 F23 1.592(8) . ?
P4 F22 1.596(8) . ?
P5 F29 1.523(9) . ?
P5 F27 1.551(9) . ?
P5 F30 1.554(10) . ?
P5 F26 1.571(9) . ?
P5 F25 1.586(9) . ?
P5 F28 1.614(10) . ?
P5 F30 1.776(16) 2_665 ?
F28 F30 0.985(17) 2_665 ?
F30 F28 0.985(17) 2_665 ?
F30 P5 1.776(16) 2_665 ?
F30 F30 1.78(3) 2_665 ?
N5 C93 1.152(9) . ?
C93 C94 1.429(10) . ?
C94 H94A 0.9600 . ?
C94 H94B 0.9600 . ?
C94 H94C 0.9600 . ?
N6 C95 1.145(8) . ?
C95 C96 1.459(10) . ?
C96 H96A 0.9600 . ?
C96 H96B 0.9600 . ?
C96 H96C 0.9600 . ?
N7 C97 1.097(10) . ?
C97 C98 1.473(11) . ?
C98 H98A 0.9600 . ?
C98 H98B 0.9600 . ?
C98 H98C 0.9600 . ?
N8 C100 1.140(12) . ?
C99 C100 1.461(14) . ?
C99 H99A 0.9600 . ?
C99 H99B 0.9600 . ?
C99 H99C 0.9600 . ?
N9 C102 1.189(13) . ?
C101 C102 1.443(14) . ?
C101 H10A 0.9600 . ?
C101 H10B 0.9600 . ?
C101 H10C 0.9600 . ?

loop_
_geom_torsion_atom_site_label_1
_geom_torsion_atom_site_label_2
_geom_torsion_atom_site_label_3
_geom_torsion_atom_site_label_4
_geom_torsion
_geom_torsion_site_symmetry_1
_geom_torsion_site_symmetry_2
_geom_torsion_site_symmetry_3
_geom_torsion_site_symmetry_4
_geom_torsion_publ_flag
C34 N4 C1 C2 -91.2(7) . . . . ?
C35 N4 C1 C2 82.9(7) . . . . ?
N4 C1 C2 C7 86.7(8) . . . . ?
N4 C1 C2 C3 -88.2(8) . . . . ?
C7 C2 C3 C4 -4.3(10) . . . . ?
C1 C2 C3 C4 170.8(6) . . . . ?
C2 C3 C4 C5 0.5(10) . . . . ?
C3 C4 C5 C6 3.4(10) . . . . ?
C3 C4 C5 C8 -171.2(6) . . . . ?
C4 C5 C6 C7 -3.4(10) . . . . ?
C8 C5 C6 C7 171.2(6) . . . . ?
C5 C6 C7 C2 -0.5(10) . . . . ?
C3 C2 C7 C6 4.3(10) . . . . ?
C1 C2 C7 C6 -170.7(6) . . . . ?
C9 N1 C8 C5 96.5(7) . . . . ?
C13 N1 C8 C5 -76.5(7) . . . . ?
C4 C5 C8 N1 88.7(7) . . . . ?
C6 C5 C8 N1 -85.8(7) . . . . ?
C13 N1 C9 C10 1.4(10) . . . . ?
C8 N1 C9 C10 -171.4(6) . . . . ?
N1 C9 C10 C11 1.2(10) . . . . ?
C9 C10 C11 C12 -3.9(10) . . . . ?
C9 C10 C11 C14 173.1(6) . . . . ?
C10 C11 C12 C13 4.2(9) . . . . ?
C14 C11 C12 C13 -172.9(6) . . . . ?
C9 N1 C13 C12 -1.1(10) . . . . ?
C8 N1 C13 C12 172.0(6) . . . . ?
C11 C12 C13 N1 -1.8(10) . . . . ?
C10 C11 C14 C15 -15.2(9) . . . . ?
C12 C11 C14 C15 161.6(6) . . . . ?
C10 C11 C14 C18 168.5(6) . . . . ?
C12 C11 C14 C18 -14.6(9) . . . . ?
C18 C14 C15 C16 0.9(9) . . . . ?
C11 C14 C15 C16 -175.6(6) . . . . ?
C17 N2 C16 C15 -0.6(9) . . . . ?
C19 N2 C16 C15 174.3(6) . . . . ?
C14 C15 C16 N2 -0.1(10) . . . . ?
C16 N2 C17 C18 0.5(9) . . . . ?
C19 N2 C17 C18 -174.4(6) . . . . ?
N2 C17 C18 C14 0.3(9) . . . . ?
C15 C14 C18 C17 -0.9(9) . . . . ?
C11 C14 C18 C17 175.5(6) . . . . ?
C17 N2 C19 C20 90.3(7) . . . . ?
C16 N2 C19 C20 -84.7(7) . . . . ?
N2 C19 C20 C25 90.8(8) . . . . ?
N2 C19 C20 C21 -83.6(7) . . . . ?
C25 C20 C21 C22 -4.8(10) . . . . ?
C19 C20 C21 C22 169.7(6) . . . . ?
C20 C21 C22 C23 0.6(10) . . . . ?
C21 C22 C23 C24 4.5(10) . . . . ?
C21 C22 C23 C26 -169.6(6) . . . . ?
C22 C23 C24 C25 -5.3(10) . . . . ?
C26 C23 C24 C25 168.8(6) . . . . ?
C23 C24 C25 C20 1.0(10) . . . . ?
C21 C20 C25 C24 3.9(10) . . . . ?
C19 C20 C25 C24 -170.5(6) . . . . ?
C22 C23 C26 N3 85.0(8) . . . . ?
C24 C23 C26 N3 -89.0(8) . . . . ?
C31 N3 C26 C23 -95.5(8) . . . . ?
C27 N3 C26 C23 78.8(7) . . . . ?
C31 N3 C27 C28 0.4(10) . . . . ?
C26 N3 C27 C28 -173.8(6) . . . . ?
N3 C27 C28 C29 3.1(11) . . . . ?
C27 C28 C29 C30 -5.0(10) . . . . ?
C27 C28 C29 C32 173.4(6) . . . . ?
C28 C29 C30 C31 3.9(10) . . . . ?
C32 C29 C30 C31 -174.5(6) . . . . ?
C27 N3 C31 C30 -1.6(10) . . . . ?
C26 N3 C31 C30 172.6(6) . . . . ?
C29 C30 C31 N3 -0.7(11) . . . . ?
C28 C29 C32 C33 10.0(10) . . . . ?
C30 C29 C32 C33 -171.6(6) . . . . ?
C28 C29 C32 C36 -166.2(6) . . . . ?
C30 C29 C32 C36 12.2(10) . . . . ?
C36 C32 C33 C34 2.2(9) . . . . ?
C29 C32 C33 C34 -174.2(6) . . . . ?
C35 N4 C34 C33 -0.7(10) . . . . ?
C1 N4 C34 C33 173.3(6) . . . . ?
C32 C33 C34 N4 -1.2(10) . . . . ?
C34 N4 C35 C36 1.5(9) . . . . ?
C1 N4 C35 C36 -172.6(6) . . . . ?
N4 C35 C36 C32 -0.4(10) . . . . ?
C33 C32 C36 C35 -1.4(9) . . . . ?
C29 C32 C36 C35 175.0(6) . . . . ?
C42 C37 C38 C39 -0.9(10) . . . . ?
C82 C37 C38 C39 -178.2(7) . . . . ?
C37 C38 C39 C40 1.3(11) . . . . ?
C38 C39 C40 C41 -0.8(12) . . . . ?
C39 C40 C41 C42 0.0(11) . . . . ?
C39 C40 C41 C81 176.9(8) . . . . ?
C40 C41 C42 C37 0.3(11) . . . . ?
C81 C41 C42 C37 -176.5(8) . . . . ?
C40 C41 C42 O1 178.6(6) . . . . ?
C81 C41 C42 O1 1.7(11) . . . . ?
C38 C37 C42 C41 0.1(11) . . . . ?
C82 C37 C42 C41 177.3(7) . . . . ?
C38 C37 C42 O1 -178.2(5) . . . . ?
C82 C37 C42 O1 -1.0(10) . . . . ?
C43 O1 C42 C41 89.1(7) . . . . ?
C43 O1 C42 C37 -92.5(7) . . . . ?
C42 O1 C43 C44 173.8(6) . . . . ?
C45 O2 C44 C43 175.4(5) . . . . ?
O1 C43 C44 O2 71.4(7) . . . . ?
C44 O2 C45 C46 179.1(6) . . . . ?
C47 O3 C46 C45 177.5(5) . . . . ?
O2 C45 C46 O3 174.6(5) . . . . ?
C46 O3 C47 C48 4.2(9) . . . . ?
C46 O3 C47 C52 -178.9(5) . . . . ?
O3 C47 C48 C49 179.3(6) . . . . ?
C52 C47 C48 C49 2.6(9) . . . . ?
C47 C48 C49 C50 -1.3(10) . . . . ?
C48 C49 C50 C51 1.0(9) . . . . ?
C49 C50 C51 C52 -2.0(9) . . . . ?
C49 C50 C51 C56 179.9(6) . . . . ?
C50 C51 C52 C53 -179.4(5) . . . . ?
C56 C51 C52 C53 -1.2(9) . . . . ?
C50 C51 C52 C47 3.2(9) . . . . ?
C56 C51 C52 C47 -178.6(5) . . . . ?
C48 C47 C52 C51 -3.6(9) . . . . ?
O3 C47 C52 C51 179.3(5) . . . . ?
C48 C47 C52 C53 179.0(6) . . . . ?
O3 C47 C52 C53 2.0(8) . . . . ?
C51 C52 C53 C54 1.5(9) . . . . ?
C47 C52 C53 C54 178.8(6) . . . . ?
C52 C53 C54 C55 -1.5(9) . . . . ?
C53 C54 C55 C56 1.3(10) . . . . ?
C54 C55 C56 C57 179.5(6) . . . . ?
C54 C55 C56 C51 -1.0(9) . . . . ?
C52 C51 C56 C55 0.9(9) . . . . ?
C50 C51 C56 C55 179.1(6) . . . . ?
C52 C51 C56 C57 -179.5(6) . . . . ?
C50 C51 C56 C57 -1.4(9) . . . . ?
C55 C56 C57 C58 -10(12) . . . . ?
C51 C56 C57 C58 171(12) . . . . ?
C56 C57 C58 C59 8(35) . . . . ?
C57 C58 C59 C60 -22(63) . . . . ?
C58 C59 C60 C61 -148(40) . . . . ?
C59 C60 C61 C62 -12(9) . . . . ?
C59 C60 C61 C66 165(8) . . . . ?
C60 C61 C62 C63 174.1(6) . . . . ?
C66 C61 C62 C63 -3.3(10) . . . . ?
C61 C62 C63 C64 2.3(10) . . . . ?
C62 C63 C64 C65 0.5(9) . . . . ?
C63 C64 C65 C66 -2.2(9) . . . . ?
C63 C64 C65 C70 177.0(6) . . . . ?
C64 C65 C66 C67 179.5(5) . . . . ?
C70 C65 C66 C67 0.2(9) . . . . ?
C64 C65 C66 C61 1.2(9) . . . . ?
C70 C65 C66 C61 -178.1(5) . . . . ?
C62 C61 C66 C67 -176.7(6) . . . . ?
C60 C61 C66 C67 6.0(9) . . . . ?
C62 C61 C66 C65 1.5(9) . . . . ?
C60 C61 C66 C65 -175.8(6) . . . . ?
C65 C66 C67 C68 -0.1(9) . . . . ?
C61 C66 C67 C68 178.1(6) . . . . ?
C66 C67 C68 C69 0.0(9) . . . . ?
C67 C68 C69 C70 0.0(10) . . . . ?
C71 O4 C70 C69 3.0(9) . . . . ?
C71 O4 C70 C65 -174.9(5) . . . . ?
C68 C69 C70 O4 -177.6(6) . . . . ?
C68 C69 C70 C65 0.2(9) . . . . ?
C66 C65 C70 O4 177.7(5) . . . . ?
C64 C65 C70 O4 -1.5(8) . . . . ?
C66 C65 C70 C69 -0.2(9) . . . . ?
C64 C65 C70 C69 -179.5(6) . . . . ?
C70 O4 C71 C72 169.2(5) . . . . ?
C73 O5 C72 C71 -139.7(5) . . . . ?
O4 C71 C72 O5 -67.7(6) . . . . ?
C72 O5 C73 C74 -60.5(7) . . . . ?
C75 O6 C74 C73 -152.4(6) . . . . ?
O5 C73 C74 O6 -50.2(8) . . . . ?
C74 O6 C75 C76 95.7(7) . . . . ?
C74 O6 C75 C80 -88.2(7) . . . . ?
O6 C75 C76 C77 179.0(6) . . . . ?
C80 C75 C76 C77 3.0(10) . . . . ?
O6 C75 C76 C83 -2.3(9) . . . . ?
C80 C75 C76 C83 -178.4(6) . . . . ?
C75 C76 C77 C78 -0.2(11) . . . . ?
C83 C76 C77 C78 -178.9(7) . . . . ?
C76 C77 C78 C79 -1.3(12) . . . . ?
C77 C78 C79 C80 0.1(12) . . . . ?
C78 C79 C80 C75 2.5(11) . . . . ?
C78 C79 C80 C84 -178.0(7) . . . . ?
C76 C75 C80 C79 -4.1(10) . . . . ?
O6 C75 C80 C79 180.0(6) . . . . ?
C76 C75 C80 C84 176.5(6) . . . . ?
O6 C75 C80 C84 0.5(9) . . . . ?
C42 C41 C81 C92 112.1(9) . . . . ?
C40 C41 C81 C92 -64.7(10) . . . . ?
C42 C41 C81 C87 -123.6(8) . . . . ?
C40 C41 C81 C87 59.7(11) . . . . ?
C42 C37 C82 C86 128.7(8) . . . . ?
C38 C37 C82 C86 -54.3(10) . . . . ?
C42 C37 C82 C85 -107.4(8) . . . . ?
C38 C37 C82 C85 69.7(9) . . . . ?
C75 C76 C83 C89 -108.3(8) . . . . ?
C77 C76 C83 C89 70.4(9) . . . . ?
C75 C76 C83 C88 125.7(7) . . . . ?
C77 C76 C83 C88 -55.7(9) . . . . ?
C79 C80 C84 C90 60.4(9) . . . . ?
C75 C80 C84 C90 -120.2(7) . . . . ?
C79 C80 C84 C91 -62.7(10) . . . . ?
C75 C80 C84 C91 116.8(8) . . . . ?
F29 P5 F28 F30 -134.8(14) . . . 2_665 ?
F27 P5 F28 F30 -16(8) . . . 2_665 ?
F30 P5 F28 F30 42.1(17) . . . 2_665 ?
F26 P5 F28 F30 131.9(14) . . . 2_665 ?
F25 P5 F28 F30 -43.6(13) . . . 2_665 ?
F29 P5 F30 F28 -72(9) . . . 2_665 ?
F27 P5 F30 F28 72(2) . . . 2_665 ?
F26 P5 F30 F28 165(2) . . . 2_665 ?
F25 P5 F30 F28 -15(2) . . . 2_665 ?
F28 P5 F30 F28 -103(2) . . . 2_665 ?
F30 P5 F30 F28 -79(2) 2_665 . . 2_665 ?
F29 P5 F30 P5 7(8) . . . 2_665 ?
F27 P5 F30 P5 151.1(10) . . . 2_665 ?
F26 P5 F30 P5 -115.5(10) . . . 2_665 ?
F25 P5 F30 P5 63.7(9) . . . 2_665 ?
F28 P5 F30 P5 -24.1(10) . . . 2_665 ?
F30 P5 F30 P5 0.0 2_665 . . 2_665 ?
F29 P5 F30 F30 7(8) . . . 2_665 ?
F27 P5 F30 F30 151.1(10) . . . 2_665 ?
F26 P5 F30 F30 -115.5(10) . . . 2_665 ?
F25 P5 F30 F30 63.7(9) . . . 2_665 ?
F28 P5 F30 F30 -24.1(10) . . . 2_665 ?
